data_7016007
loop_
_publ_author_name
'Schneider, Caspar J.'
'Moubaraki, Boujemaa'
'Cashion, John D.'
'Turner, David R.'
'Leita, Benjamin A.'
'Batten, Stuart R.'
'Murray, Keith S.'

_publ_section_title
;
 Spin crossover in di-, tri- and tetranuclear, mixed-ligand
 tris(pyrazolyl)methane iron(ii) complexes.
;
_journal_issue 26
_journal_name_full 'Dalton transactions (Cambridge, England : 2003)'
_journal_page_first 6939
_journal_page_last 6951
_journal_paper_doi 10.1039/c0dt01725f
_journal_volume 40
_journal_year 2011
_chemical_formula_moiety '2(C93 H114 Fe3 N36 O3), 12(B F4)'
_chemical_formula_sum 'C93 H117 B6 F24 Fe3 N36 O3.75'
_chemical_formula_weight 2487.64
_chemical_name_common ((Fe((3,5-Me2pz)3CH))3(C6(CH3)3(CH2OCH2C(pz)3)3))(BF4)6
_chemical_name_systematic
;
[{Fe((3,5-Me2pz)3CH)}3(C6(CH3)3(CH2OCH2C(pz)3]3)](BF4)6
;
_space_group_IT_number 2
_symmetry_cell_setting triclinic
_symmetry_space_group_name_Hall '-P 1'
_symmetry_space_group_name_H-M 'P -1'
_atom_sites_solution_hydrogens geom
_atom_sites_solution_primary direct
_atom_sites_solution_secondary difmap
_audit_creation_method SHELXL-97
_cell_angle_alpha 77.782(7)
_cell_angle_beta 83.52(2)
_cell_angle_gamma 83.41(2)
_cell_formula_units_Z 4
_cell_length_a 23.066(4)
_cell_length_b 23.150(6)
_cell_length_c 23.968(4)
_cell_measurement_reflns_used 128846
_cell_measurement_temperature 100(2)
_cell_measurement_theta_max 25.62
_cell_measurement_theta_min 0.97
_cell_volume 12374(4)
_computing_cell_refinement 'XDS (Kabsch, 1993)'
_computing_data_collection 'BluIce (McPhillips, 2002)'
_computing_data_reduction 'XDS (Kabsch, 1993)'
_computing_molecular_graphics 'X-Seed (Barbour, 1999)'
_computing_publication_material 'CIFTAB (Sheldrick, 1997)'
_computing_structure_refinement 'SHELXL-97 (Sheldrick, 1997)'
_computing_structure_solution 'SHELXS-97 (Sheldrick, 1997)'
_diffrn_ambient_temperature 100(2)
_diffrn_measured_fraction_theta_full 0.917
_diffrn_measured_fraction_theta_max 0.917
_diffrn_measurement_device_type 'ADSC Quantum 210r'
_diffrn_measurement_method 'Phi Scan'
_diffrn_radiation_monochromator 'Silicon Double Crystal'
_diffrn_radiation_source 'Australian Synchrotron'
_diffrn_radiation_type Synchrotron
_diffrn_radiation_wavelength 0.77489
_diffrn_reflns_av_R_equivalents 0.1206
_diffrn_reflns_av_sigmaI/netI 0.1205
_diffrn_reflns_limit_h_max 25
_diffrn_reflns_limit_h_min -25
_diffrn_reflns_limit_k_max 25
_diffrn_reflns_limit_k_min -25
_diffrn_reflns_limit_l_max 26
_diffrn_reflns_limit_l_min -26
_diffrn_reflns_number 128844
_diffrn_reflns_theta_full 25.62
_diffrn_reflns_theta_max 25.62
_diffrn_reflns_theta_min 0.97
_exptl_absorpt_coefficient_mu 0.443
_exptl_absorpt_correction_T_max 0.9991
_exptl_absorpt_correction_T_min 0.9912
_exptl_absorpt_correction_type multi-scan
_exptl_absorpt_process_details 'XDS (Kabsch, 1993)'
_exptl_crystal_colour purple
_exptl_crystal_density_diffrn 1.335
_exptl_crystal_density_method 'not measured'
_exptl_crystal_description plate
_exptl_crystal_F_000 5124
_exptl_crystal_size_max 0.02
_exptl_crystal_size_mid 0.02
_exptl_crystal_size_min 0.00
_platon_squeeze_details
;
;
_refine_diff_density_max 2.074
_refine_diff_density_min -0.883
_refine_diff_density_rms 0.133
_refine_ls_extinction_method none
_refine_ls_goodness_of_fit_ref 1.751
_refine_ls_hydrogen_treatment constr
_refine_ls_matrix_type fullcycle
_refine_ls_number_parameters 2882
_refine_ls_number_reflns 33012
_refine_ls_number_restraints 237
_refine_ls_restrained_S_all 1.748
_refine_ls_R_factor_all 0.2139
_refine_ls_R_factor_gt 0.1460
_refine_ls_shift/su_max 0.004
_refine_ls_shift/su_mean 0.000
_refine_ls_structure_factor_coef Fsqd
_refine_ls_weighting_details 'calc w=1/[\s^2^(Fo^2^)+(0.1000P)^2^+0.0000P] where P=(Fo^2^+2Fc^2^)/3'
_refine_ls_weighting_scheme calc
_refine_ls_wR_factor_gt 0.3421
_refine_ls_wR_factor_ref 0.3616
_reflns_number_gt 15688
_reflns_number_total 33012
_reflns_threshold_expression >2sigma(I)
_cod_data_source_file c0dt01725f.txt
_cod_data_source_block 4.solvent(100K)
_cod_depositor_comments
;
The following automatic conversions were performed:

'_exptl_absorpt_correction_type' value 'Multi-Scan' changed to
'multi-scan' according to
/home/saulius/struct/CIF-dictionaries/cif_core.dic dictionary named
'cif_core.dic' version 2.4.1 from 2010-06-29.

Automatic conversion script
Id: cif_fix_values 1715 2011-07-08 13:25:40Z adriana 
;
_cod_original_sg_symbol_H-M P-1
_cod_database_code 7016007

loop_
_symmetry_equiv_pos_as_xyz
'x, y, z'
'-x, -y, -z'

loop_
_atom_site_label
_atom_site_type_symbol
_atom_site_fract_x
_atom_site_fract_y
_atom_site_fract_z
_atom_site_U_iso_or_equiv
_atom_site_adp_type
_atom_site_occupancy
_atom_site_symmetry_multiplicity
_atom_site_calc_flag
_atom_site_refinement_flags
_atom_site_disorder_assembly
_atom_site_disorder_group
B1D B -0.0617(4) 0.7358(5) 0.6968(4) 0.130 Uani 1 1 d DU . .
F1D F -0.1141(4) 0.7531(4) 0.7188(4) 0.181 Uani 1 1 d D . .
F2D F -0.0615(4) 0.6825(4) 0.6796(4) 0.156 Uani 1 1 d D . .
F3D F -0.0462(4) 0.7777(4) 0.6488(3) 0.179 Uani 1 1 d D . .
F4D F -0.0206(4) 0.7276(5) 0.7336(4) 0.178 Uani 1 1 d D . .
B1A B -0.0004(14) 0.5190(12) 0.4717(15) 0.044 Uiso 0.50 1 d PD A -1
F1A F -0.0368(6) 0.5666(7) 0.4543(6) 0.078 Uiso 0.50 1 d PD A -1
F2A F 0.0611(6) 0.5287(7) 0.4431(6) 0.080 Uiso 0.50 1 d PD A -1
F3A F -0.0117(6) 0.4706(7) 0.4355(6) 0.085 Uiso 0.50 1 d PD A -1
F4A F 0.0018(9) 0.4996(8) 0.5285(10) 0.100 Uiso 0.50 1 d PD A -1
B1B B 0.5014(9) 0.9875(11) 0.0398(9) 0.030 Uani 0.50 1 d PDU B -1
F1B F 0.5569(6) 0.9768(7) 0.0612(5) 0.080 Uani 0.50 1 d PD B -1
F2B F 0.4703(6) 1.0296(6) 0.0686(5) 0.071 Uani 0.50 1 d PD B -1
F3B F 0.4701(6) 0.9394(6) 0.0489(6) 0.076 Uani 0.50 1 d PD B -1
F4B F 0.5068(7) 1.0125(8) -0.0173(4) 0.091 Uani 0.50 1 d PD B -1
B1C B -0.2421(4) 0.2813(4) 0.6331(4) 0.081 Uiso 1 1 d D . .
F1C F -0.2825(4) 0.2778(5) 0.6769(3) 0.182 Uiso 1 1 d D . .
F2C F -0.1961(4) 0.3107(4) 0.6416(4) 0.170 Uiso 1 1 d D . .
F3C F -0.2201(4) 0.2245(3) 0.6280(4) 0.139 Uiso 1 1 d D . .
F4C F -0.2620(4) 0.3106(4) 0.5836(3) 0.121 Uiso 1 1 d D . .
B1E B 0.2895(4) 0.3190(5) 0.6118(4) 0.092 Uani 1 1 d D . .
F1E F 0.2965(4) 0.3088(4) 0.5593(2) 0.139 Uani 1 1 d D . .
F2E F 0.2956(3) 0.2669(4) 0.6521(3) 0.129 Uani 1 1 d D . .
F3E F 0.3325(4) 0.3536(4) 0.6178(4) 0.176 Uani 1 1 d D . .
F4E F 0.2367(4) 0.3457(5) 0.6249(3) 0.180 Uani 1 1 d D . .
B1F B 0.2283(6) 1.1979(8) -0.1318(5) 0.065 Uani 1 1 d . . .
F1F F 0.1731(4) 1.1721(4) -0.1299(3) 0.101 Uani 1 1 d . . .
F2F F 0.2738(4) 1.1649(4) -0.1480(3) 0.099 Uani 1 1 d . . .
F3F F 0.2212(3) 1.2514(4) -0.1647(3) 0.111 Uani 1 1 d . . .
F4F F 0.2266(3) 1.2006(4) -0.0737(3) 0.101 Uani 1 1 d . . .
B1G B 0.7685(4) 1.1827(5) -0.1145(4) 0.178 Uani 1 1 d D . .
F1G F 0.7187(4) 1.1668(5) -0.1254(4) 0.182 Uani 1 1 d D . .
F2G F 0.8148(5) 1.1415(5) -0.1240(5) 0.240 Uani 1 1 d D . .
F3G F 0.7647(4) 1.1861(4) -0.0574(3) 0.140 Uani 1 1 d D . .
F4G F 0.7825(5) 1.2346(4) -0.1471(4) 0.165 Uani 1 1 d D . .
B1H B -0.1999(6) 0.5842(10) -0.0183(6) 0.089 Uani 1 1 d . . .
F1H F -0.1587(4) 0.6214(6) -0.0474(3) 0.153 Uani 1 1 d . . .
F2H F -0.2437(3) 0.5873(4) -0.0540(3) 0.099 Uani 1 1 d . . .
F3H F -0.2207(3) 0.6005(3) 0.0318(2) 0.077 Uani 1 1 d . . .
F4H F -0.1727(4) 0.5298(5) -0.0076(4) 0.129 Uani 1 1 d . . .
B1I B 0.3230(5) 1.0981(5) 0.4550(4) 0.144 Uani 1 1 d D . .
F1I F 0.3128(3) 1.1295(3) 0.4956(3) 0.113 Uani 1 1 d D . .
F2I F 0.2818(4) 1.1139(5) 0.4157(3) 0.169 Uani 1 1 d D . .
F3I F 0.3770(4) 1.1094(6) 0.4261(4) 0.193 Uani 1 1 d D . .
F4I F 0.3219(6) 1.0397(4) 0.4750(4) 0.222 Uani 1 1 d D . .
B1J B 0.2903(4) 0.6076(4) -0.0356(4) 0.097 Uiso 1 1 d D . .
F1J F 0.3232(3) 0.6442(3) -0.0719(3) 0.083 Uiso 1 1 d D . .
F2J F 0.2915(5) 0.6145(6) 0.0200(3) 0.244 Uiso 1 1 d D . .
F3J F 0.2330(3) 0.6204(4) -0.0492(4) 0.141 Uiso 1 1 d D . .
F4J F 0.3073(5) 0.5504(4) -0.0358(6) 0.253 Uiso 1 1 d D . .
B1K B 0.5390(10) 0.7746(12) -0.1980(10) 0.108 Uiso 1 1 d . . .
F1K F 0.5153(5) 0.8185(6) -0.1823(5) 0.146 Uiso 1 1 d . . .
F2K F 0.5596(5) 0.7758(6) -0.2549(5) 0.163 Uiso 1 1 d . . .
F3K F 0.5475(6) 0.7217(7) -0.1639(6) 0.195 Uiso 1 1 d . . .
F4K F 0.4844(8) 0.7581(9) -0.2097(8) 0.118 Uiso 0.50 1 d P . .
F5K F 0.6027(10) 0.7722(11) -0.1867(10) 0.153 Uiso 0.50 1 d P . .
Fe1 Fe 0.24680(7) 0.45549(9) 0.29138(6) 0.059 Uani 1 1 d . . .
Fe2 Fe -0.19239(7) 0.43489(9) 0.31080(6) 0.060 Uani 1 1 d . . .
Fe3 Fe -0.02841(9) 0.80237(11) 0.36332(7) 0.081 Uani 1 1 d . . .
Fe4 Fe 0.51868(7) 0.69713(8) 0.13159(6) 0.055 Uani 1 1 d . . .
Fe5 Fe 0.24643(7) 1.05939(8) 0.19594(6) 0.053 Uani 1 1 d . . .
Fe6 Fe 0.68670(8) 1.05004(9) 0.21116(8) 0.074 Uani 1 1 d . . .
O1 O 0.1479(3) 0.5662(4) 0.1086(3) 0.072 Uani 1 1 d . . .
O2 O -0.0986(3) 0.5591(4) 0.1221(3) 0.061 Uani 1 1 d . . .
O3 O -0.0066(4) 0.7724(4) 0.1524(3) 0.068 Uani 1 1 d . . .
O4 O 0.4858(4) 0.7275(4) 0.3423(3) 0.073 Uani 1 1 d . . .
O5 O 0.3292(3) 0.9309(4) 0.3802(3) 0.062 Uani 1 1 d . . .
O6 O 0.5761(3) 0.9359(4) 0.3966(3) 0.077 Uani 1 1 d . . .
O7 O 0.4710(12) 0.8969(13) 0.2853(12) 0.156 Uiso 0.50 1 d P . .
O8 O 0.0471(12) 0.5537(13) 0.2014(11) 0.146 Uiso 0.50 1 d P C 1
O9 O 0.0052(14) 0.6074(15) 0.2201(13) 0.172 Uiso 0.50 1 d P D 2
N1 N 0.1908(4) 0.4619(5) 0.1881(3) 0.064 Uani 1 1 d . . .
N2 N 0.1995(4) 0.4273(5) 0.2416(3) 0.067 Uani 1 1 d . . .
N3 N 0.2035(4) 0.5537(5) 0.2084(3) 0.070 Uani 1 1 d . . .
N4 N 0.2081(4) 0.5334(5) 0.2674(4) 0.061 Uani 1 1 d . . .
N5 N 0.2838(4) 0.4995(4) 0.1723(3) 0.054 Uani 1 1 d . . .
N6 N 0.3036(4) 0.4733(4) 0.2238(3) 0.057 Uani 1 1 d . . .
N7 N 0.1874(4) 0.4349(5) 0.3582(3) 0.072 Uani 1 1 d . . .
N8 N 0.2055(4) 0.4060(5) 0.4092(4) 0.067 Uani 1 1 d . . .
N9 N 0.2933(4) 0.4842(5) 0.3426(3) 0.055 Uani 1 1 d . . .
N10 N 0.2962(4) 0.4484(5) 0.3970(4) 0.059 Uani 1 1 d . . .
N11 N 0.2889(4) 0.3742(5) 0.3139(4) 0.064 Uani 1 1 d . . .
N12 N 0.2939(4) 0.3556(5) 0.3731(3) 0.063 Uani 1 1 d . . .
N13 N -0.2019(4) 0.4471(5) 0.1889(3) 0.075 Uani 1 1 d . . .
N14 N -0.2208(5) 0.4185(6) 0.2422(3) 0.081 Uani 1 1 d . . .
N15 N -0.1850(4) 0.5358(5) 0.2170(3) 0.063 Uani 1 1 d . . .
N16 N -0.2037(4) 0.5191(5) 0.2769(3) 0.067 Uani 1 1 d . . .
N17 N -0.1070(4) 0.4610(4) 0.2133(3) 0.058 Uani 1 1 d . . .
N18 N -0.1148(4) 0.4339(5) 0.2698(3) 0.060 Uani 1 1 d . . .
N19 N -0.2720(4) 0.4355(5) 0.3506(3) 0.066 Uani 1 1 d . . .
N20 N -0.2761(4) 0.4027(5) 0.4079(3) 0.065 Uani 1 1 d . . .
N21 N -0.1636(4) 0.4533(4) 0.3795(3) 0.051 Uani 1 1 d U . .
N22 N -0.1855(4) 0.4247(5) 0.4327(3) 0.066 Uani 1 1 d . . .
N23 N -0.1789(4) 0.3481(5) 0.3456(4) 0.076 Uani 1 1 d . . .
N24 N -0.1919(5) 0.3327(6) 0.4052(4) 0.084 Uani 1 1 d . . .
N25 N -0.0423(5) 0.8760(5) 0.2512(4) 0.076 Uani 1 1 d . . .
N26 N -0.0497(5) 0.8755(6) 0.3077(4) 0.079 Uani 1 1 d . . .
N27 N 0.0346(5) 0.7979(5) 0.2516(4) 0.083 Uani 1 1 d . . .
N28 N 0.0408(5) 0.7917(6) 0.3097(4) 0.092 Uani 1 1 d . . .
N29 N -0.0662(5) 0.7749(4) 0.2613(3) 0.064 Uani 1 1 d . . .
N30 N -0.0707(4) 0.7596(5) 0.3199(4) 0.067 Uani 1 1 d . . .
N31 N 0.0119(5) 0.8467(7) 0.4068(5) 0.105 Uani 1 1 d . . .
N32 N -0.0002(6) 0.8332(8) 0.4674(4) 0.141 Uani 1 1 d . . .
N33 N -0.0030(5) 0.7278(7) 0.4162(3) 0.091 Uani 1 1 d . . .
N34 N -0.0072(5) 0.7298(6) 0.4737(4) 0.089 Uani 1 1 d . . .
N35 N -0.0990(5) 0.8112(6) 0.4166(4) 0.087 Uani 1 1 d . . .
N36 N -0.0937(4) 0.7957(6) 0.4735(4) 0.088 Uani 1 1 d . . .
N37 N 0.4955(4) 0.6240(5) 0.2424(4) 0.066 Uani 1 1 d . . .
N38 N 0.5011(4) 0.6233(5) 0.1861(3) 0.059 Uani 1 1 d . . .
N39 N 0.5567(4) 0.6997(5) 0.2410(4) 0.065 Uani 1 1 d . . .
N40 N 0.5752(4) 0.7063(4) 0.1829(3) 0.057 Uani 1 1 d . . .
N41 N 0.4535(4) 0.7229(5) 0.2346(4) 0.067 Uani 1 1 d . . .
N42 N 0.4595(5) 0.7382(5) 0.1746(3) 0.068 Uani 1 1 d . . .
N43 N 0.4599(4) 0.6899(4) 0.0797(3) 0.051 Uani 1 1 d . . .
N44 N 0.4750(4) 0.7058(4) 0.0211(4) 0.053 Uani 1 1 d . . .
N45 N 0.5791(4) 0.6522(4) 0.0847(3) 0.051 Uani 1 1 d . . .
N46 N 0.5741(4) 0.6666(4) 0.0252(3) 0.053 Uani 1 1 d . . .
N47 N 0.5375(4) 0.7728(4) 0.0784(3) 0.050 Uani 1 1 d . . .
N48 N 0.5482(4) 0.7695(4) 0.0215(3) 0.048 Uani 1 1 d . . .
N49 N 0.2123(4) 1.0387(5) 0.3180(4) 0.065 Uani 1 1 d . . .
N50 N 0.1965(4) 1.0688(5) 0.2652(4) 0.065 Uani 1 1 d . . .
N51 N 0.2586(3) 0.9550(4) 0.2840(4) 0.051 Uani 1 1 d . . .
N52 N 0.2492(4) 0.9743(4) 0.2282(3) 0.053 Uani 1 1 d . . .
N53 N 0.3159(4) 1.0324(4) 0.2931(3) 0.053 Uani 1 1 d . . .
N54 N 0.3138(4) 1.0611(4) 0.2369(3) 0.057 Uani 1 1 d . . .
N55 N 0.2444(4) 1.1464(5) 0.1636(4) 0.059 Uani 1 1 d . . .
N56 N 0.2437(4) 1.1634(4) 0.1060(4) 0.053 Uani 1 1 d . . .
N57 N 0.1789(4) 1.0590(5) 0.1523(3) 0.063 Uani 1 1 d . . .
N58 N 0.1795(4) 1.0946(4) 0.0951(4) 0.058 Uani 1 1 d . . .
N59 N 0.2975(4) 1.0450(4) 0.1265(3) 0.052 Uani 1 1 d . . .
N60 N 0.2808(4) 1.0752(4) 0.0745(3) 0.050 Uani 1 1 d . . .
N61 N 0.7099(4) 1.0056(5) 0.3300(4) 0.075 Uani 1 1 d . . .
N62 N 0.7347(5) 1.0322(5) 0.2759(4) 0.084 Uani 1 1 d . . .
N63 N 0.6096(5) 1.0412(5) 0.3181(4) 0.076 Uani 1 1 d . . .
N64 N 0.6221(5) 1.0789(5) 0.2626(4) 0.077 Uani 1 1 d . . .
N65 N 0.6499(4) 0.9472(5) 0.2952(4) 0.068 Uani 1 1 d . . .
N66 N 0.6607(4) 0.9712(5) 0.2365(4) 0.069 Uani 1 1 d . . .
N67 N 0.7150(5) 1.1324(5) 0.1860(4) 0.086 Uani 1 1 d . . .
N68 N 0.7286(5) 1.1489(5) 0.1280(5) 0.093 Uani 1 1 d . . .
N69 N 0.6385(4) 1.0683(5) 0.1459(4) 0.070 Uani 1 1 d . . .
N70 N 0.6620(5) 1.0971(5) 0.0921(4) 0.076 Uani 1 1 d . . .
N71 N 0.7524(4) 1.0224(4) 0.1600(4) 0.057 Uani 1 1 d . . .
N72 N 0.7585(5) 1.0539(5) 0.1033(4) 0.071 Uani 1 1 d . . .
C1 C 0.0731(5) 0.6326(7) 0.0610(4) 0.071 Uani 1 1 d . . .
C2 C 0.0260(5) 0.5974(6) 0.0606(4) 0.056 Uani 1 1 d . . .
C3 C -0.0313(6) 0.6235(5) 0.0662(4) 0.056 Uani 1 1 d . . .
C4 C -0.0421(5) 0.6803(6) 0.0768(4) 0.061 Uani 1 1 d . . .
C5 C 0.0047(6) 0.7122(6) 0.0791(4) 0.072 Uani 1 1 d . . .
C6 C 0.0652(6) 0.6915(7) 0.0718(4) 0.073 Uani 1 1 d . . .
C7 C 0.1364(5) 0.5989(6) 0.0533(4) 0.076 Uani 1 1 d . . .
H7A H 0.1373 0.5720 0.0261 0.091 Uiso 1 1 calc R . .
H7B H 0.1660 0.6276 0.0386 0.091 Uiso 1 1 calc R . .
C8 C 0.2103(5) 0.5472(6) 0.1082(4) 0.073 Uani 1 1 d . . .
H8A H 0.2334 0.5821 0.0966 0.087 Uiso 1 1 calc R . .
H8B H 0.2218 0.5206 0.0807 0.087 Uiso 1 1 calc R . .
C9 C 0.2221(5) 0.5139(6) 0.1699(4) 0.060 Uani 1 1 d . . .
C10 C 0.1598(5) 0.4330(7) 0.1603(5) 0.077 Uani 1 1 d . . .
H10 H 0.1494 0.4474 0.1222 0.092 Uiso 1 1 calc R . .
C11 C 0.1453(5) 0.3803(7) 0.1937(4) 0.085 Uani 1 1 d . . .
H11 H 0.1237 0.3512 0.1852 0.102 Uiso 1 1 calc R . .
C12 C 0.1720(5) 0.3806(7) 0.2461(5) 0.075 Uani 1 1 d . . .
H12 H 0.1696 0.3501 0.2795 0.090 Uiso 1 1 calc R . .
C13 C 0.1842(6) 0.6129(7) 0.2005(5) 0.083 Uani 1 1 d . . .
H13 H 0.1787 0.6378 0.1642 0.100 Uiso 1 1 calc R . .
C14 C 0.1740(6) 0.6316(8) 0.2515(5) 0.092 Uani 1 1 d . . .
H14 H 0.1595 0.6699 0.2583 0.111 Uiso 1 1 calc R . .
C15 C 0.1903(5) 0.5810(6) 0.2907(5) 0.073 Uani 1 1 d . . .
H15 H 0.1889 0.5800 0.3307 0.088 Uiso 1 1 calc R . .
C16 C 0.3292(4) 0.5050(5) 0.1301(4) 0.051 Uani 1 1 d . . .
H16 H 0.3259 0.5212 0.0906 0.061 Uiso 1 1 calc R . .
C17 C 0.3798(5) 0.4832(6) 0.1547(5) 0.070 Uani 1 1 d . . .
H17 H 0.4184 0.4803 0.1363 0.084 Uiso 1 1 calc R . .
C18 C 0.3622(5) 0.4660(6) 0.2134(4) 0.064 Uani 1 1 d . . .
H18 H 0.3884 0.4510 0.2421 0.077 Uiso 1 1 calc R . .
C19 C 0.1282(5) 0.4402(6) 0.3677(4) 0.070 Uani 1 1 d . . .
C20 C 0.1116(6) 0.4140(7) 0.4252(4) 0.087 Uani 1 1 d . . .
H20 H 0.0727 0.4120 0.4430 0.105 Uiso 1 1 calc R . .
C21 C 0.1609(6) 0.3926(7) 0.4495(4) 0.077 Uani 1 1 d . . .
C22 C 0.0860(5) 0.4707(8) 0.3226(5) 0.099 Uani 1 1 d . . .
H22A H 0.1084 0.4818 0.2853 0.148 Uiso 1 1 calc R . .
H22B H 0.0654 0.5064 0.3340 0.148 Uiso 1 1 calc R . .
H22C H 0.0576 0.4434 0.3199 0.148 Uiso 1 1 calc R . .
C23 C 0.1714(6) 0.3582(6) 0.5104(4) 0.080 Uani 1 1 d . . .
H23A H 0.1920 0.3821 0.5296 0.121 Uiso 1 1 calc R . .
H23B H 0.1952 0.3207 0.5083 0.121 Uiso 1 1 calc R . .
H23C H 0.1337 0.3499 0.5322 0.121 Uiso 1 1 calc R . .
C24 C 0.3248(6) 0.5289(6) 0.3422(6) 0.079 Uani 1 1 d . . .
C25 C 0.3444(5) 0.5229(7) 0.3972(5) 0.086 Uani 1 1 d . . .
H25 H 0.3672 0.5492 0.4088 0.103 Uiso 1 1 calc R . .
C26 C 0.3247(6) 0.4723(7) 0.4303(5) 0.083 Uani 1 1 d . . .
C27 C 0.3311(5) 0.5782(6) 0.2907(5) 0.080 Uani 1 1 d . . .
H27A H 0.3548 0.5630 0.2594 0.120 Uiso 1 1 calc R . .
H27B H 0.3505 0.6098 0.3005 0.120 Uiso 1 1 calc R . .
H27C H 0.2923 0.5941 0.2786 0.120 Uiso 1 1 calc R . .
C28 C 0.3363(7) 0.4444(8) 0.4920(5) 0.108 Uani 1 1 d . . .
H28A H 0.3011 0.4513 0.5176 0.162 Uiso 1 1 calc R . .
H28B H 0.3688 0.4624 0.5027 0.162 Uiso 1 1 calc R . .
H28C H 0.3466 0.4016 0.4955 0.162 Uiso 1 1 calc R . .
C29 C 0.3147(5) 0.3310(6) 0.2901(5) 0.059 Uani 1 1 d . . .
C30 C 0.3364(6) 0.2848(6) 0.3327(4) 0.078 Uani 1 1 d . . .
H30 H 0.3567 0.2482 0.3267 0.094 Uiso 1 1 calc R . .
C31 C 0.3238(6) 0.3007(6) 0.3818(5) 0.076 Uani 1 1 d . . .
C32 C 0.3184(7) 0.3363(6) 0.2256(4) 0.083 Uani 1 1 d . . .
H32A H 0.3024 0.3020 0.2169 0.124 Uiso 1 1 calc R . .
H32B H 0.3594 0.3373 0.2098 0.124 Uiso 1 1 calc R . .
H32C H 0.2957 0.3729 0.2084 0.124 Uiso 1 1 calc R . .
C33 C 0.3348(7) 0.2675(7) 0.4433(5) 0.104 Uani 1 1 d . . .
H33A H 0.3568 0.2289 0.4419 0.156 Uiso 1 1 calc R . .
H33B H 0.2972 0.2614 0.4661 0.156 Uiso 1 1 calc R . .
H33C H 0.3574 0.2910 0.4609 0.156 Uiso 1 1 calc R . .
C34 C 0.2674(5) 0.3946(6) 0.4108(4) 0.062 Uani 1 1 d . . .
H34 H 0.2751 0.3746 0.4508 0.075 Uiso 1 1 calc R . .
C35 C 0.0358(6) 0.5367(7) 0.0520(5) 0.086 Uani 1 1 d . . .
H35A H 0.0511 0.5366 0.0121 0.128 Uiso 1 1 calc R . .
H35B H -0.0012 0.5183 0.0602 0.128 Uiso 1 1 calc R . .
H35C H 0.0643 0.5142 0.0778 0.128 Uiso 1 1 calc R . .
C36 C -0.0834(5) 0.5893(6) 0.0640(4) 0.064 Uani 1 1 d . . .
H36A H -0.1168 0.6169 0.0492 0.076 Uiso 1 1 calc R . .
H36B H -0.0727 0.5603 0.0387 0.076 Uiso 1 1 calc R . .
C37 C -0.1421(5) 0.5183(6) 0.1233(4) 0.062 Uani 1 1 d . . .
H37A H -0.1260 0.4867 0.1022 0.074 Uiso 1 1 calc R . .
H37B H -0.1772 0.5396 0.1053 0.074 Uiso 1 1 calc R . .
C38 C -0.1580(4) 0.4917(6) 0.1866(4) 0.050 Uani 1 1 d . . .
C39 C -0.2280(6) 0.4345(7) 0.1498(5) 0.081 Uani 1 1 d . . .
H39 H -0.2212 0.4495 0.1098 0.098 Uiso 1 1 calc R . .
C40 C -0.2684(6) 0.3949(8) 0.1761(6) 0.104 Uani 1 1 d . . .
H40 H -0.2943 0.3773 0.1579 0.125 Uiso 1 1 calc R . .
C41 C -0.2631(5) 0.3866(7) 0.2328(5) 0.076 Uani 1 1 d . . .
H41 H -0.2857 0.3619 0.2619 0.091 Uiso 1 1 calc R . .
C42 C -0.2020(5) 0.5941(6) 0.1997(5) 0.066 Uani 1 1 d . . .
H42 H -0.1965 0.6162 0.1616 0.079 Uiso 1 1 calc R . .
C43 C -0.2287(5) 0.6164(6) 0.2463(5) 0.072 Uani 1 1 d . . .
H43 H -0.2428 0.6565 0.2468 0.086 Uiso 1 1 calc R . .
C44 C -0.2305(5) 0.5690(6) 0.2915(5) 0.066 Uani 1 1 d . . .
H44 H -0.2487 0.5713 0.3287 0.080 Uiso 1 1 calc R . .
C45 C -0.0501(5) 0.4529(6) 0.1926(5) 0.072 Uani 1 1 d . . .
H45 H -0.0335 0.4697 0.1554 0.086 Uiso 1 1 calc R . .
C46 C -0.0216(6) 0.4169(6) 0.2342(4) 0.070 Uani 1 1 d . . .
H46 H 0.0182 0.4008 0.2322 0.084 Uiso 1 1 calc R . .
C47 C -0.0639(5) 0.4084(6) 0.2817(5) 0.071 Uani 1 1 d . . .
H47 H -0.0557 0.3862 0.3185 0.085 Uiso 1 1 calc R . .
C48 C -0.3274(5) 0.4551(6) 0.3420(5) 0.071 Uani 1 1 d . . .
C49 C -0.3673(7) 0.4360(8) 0.3902(5) 0.109 Uani 1 1 d . . .
H49 H -0.4087 0.4437 0.3925 0.130 Uiso 1 1 calc R . .
C50 C -0.3352(6) 0.4047(6) 0.4320(4) 0.074 Uani 1 1 d . . .
C51 C -0.3418(6) 0.4944(9) 0.2876(5) 0.118 Uani 1 1 d . . .
H51A H -0.3621 0.5318 0.2952 0.177 Uiso 1 1 calc R . .
H51B H -0.3671 0.4751 0.2684 0.177 Uiso 1 1 calc R . .
H51C H -0.3056 0.5024 0.2628 0.177 Uiso 1 1 calc R . .
C52 C -0.3507(6) 0.3732(8) 0.4930(5) 0.109 Uani 1 1 d . . .
H52A H -0.3828 0.3967 0.5108 0.163 Uiso 1 1 calc R . .
H52B H -0.3163 0.3685 0.5148 0.163 Uiso 1 1 calc R . .
H52C H -0.3628 0.3340 0.4930 0.163 Uiso 1 1 calc R . .
C53 C -0.1322(5) 0.4931(6) 0.3910(4) 0.065 Uani 1 1 d . . .
C54 C -0.1375(6) 0.4946(6) 0.4492(4) 0.076 Uani 1 1 d . . .
H54 H -0.1212 0.5210 0.4671 0.091 Uiso 1 1 calc R . .
C55 C -0.1714(5) 0.4500(6) 0.4750(4) 0.058 Uani 1 1 d . . .
C56 C -0.0980(5) 0.5371(6) 0.3438(4) 0.070 Uani 1 1 d . . .
H56A H -0.0940 0.5232 0.3075 0.105 Uiso 1 1 calc R . .
H56B H -0.0590 0.5392 0.3554 0.105 Uiso 1 1 calc R . .
H56C H -0.1195 0.5766 0.3387 0.105 Uiso 1 1 calc R . .
C57 C -0.1913(5) 0.4307(6) 0.5381(4) 0.068 Uani 1 1 d . . .
H57A H -0.1740 0.4541 0.5603 0.102 Uiso 1 1 calc R . .
H57B H -0.1786 0.3885 0.5509 0.102 Uiso 1 1 calc R . .
H57C H -0.2341 0.4369 0.5437 0.102 Uiso 1 1 calc R . .
C58 C -0.1542(6) 0.2969(6) 0.3314(5) 0.070 Uani 1 1 d . . .
C59 C -0.1553(6) 0.2537(7) 0.3791(5) 0.084 Uani 1 1 d . . .
H59 H -0.1420 0.2133 0.3789 0.101 Uiso 1 1 calc R . .
C60 C -0.1773(7) 0.2737(7) 0.4272(6) 0.095 Uani 1 1 d . . .
C61 C -0.1361(7) 0.2911(7) 0.2707(6) 0.101 Uani 1 1 d . . .
H61A H -0.0971 0.2696 0.2684 0.151 Uiso 1 1 d R . .
H61B H -0.1351 0.3307 0.2462 0.151 Uiso 1 1 d R . .
H61C H -0.1643 0.2693 0.2577 0.151 Uiso 1 1 d R . .
C62 C -0.1856(9) 0.2467(9) 0.4883(6) 0.152 Uani 1 1 d . . .
H62A H -0.1905 0.2044 0.4927 0.228 Uiso 1 1 calc R . .
H62B H -0.2207 0.2665 0.5059 0.228 Uiso 1 1 calc R . .
H62C H -0.1513 0.2512 0.5072 0.228 Uiso 1 1 calc R . .
C63 C -0.2226(5) 0.3792(6) 0.4336(4) 0.065 Uani 1 1 d . . .
H63 H -0.2333 0.3607 0.4745 0.078 Uiso 1 1 calc R . .
C64 C -0.1025(5) 0.7102(6) 0.0875(5) 0.073 Uani 1 1 d . . .
H64A H -0.1269 0.7061 0.0579 0.110 Uiso 1 1 calc R . .
H64B H -0.1000 0.7524 0.0864 0.110 Uiso 1 1 calc R . .
H64C H -0.1201 0.6917 0.1253 0.110 Uiso 1 1 calc R . .
C65 C -0.0030(7) 0.7763(7) 0.0899(5) 0.098 Uani 1 1 d . . .
H65A H 0.0308 0.7981 0.0709 0.117 Uiso 1 1 calc R . .
H65B H -0.0392 0.7978 0.0743 0.117 Uiso 1 1 calc R . .
C66 C -0.0248(6) 0.8294(6) 0.1665(5) 0.079 Uani 1 1 d . . .
H66A H -0.0644 0.8440 0.1543 0.095 Uiso 1 1 calc R . .
H66B H 0.0029 0.8586 0.1472 0.095 Uiso 1 1 calc R . .
C67 C -0.0255(5) 0.8204(6) 0.2326(5) 0.064 Uani 1 1 d . . .
C68 C -0.0501(6) 0.9328(6) 0.2193(5) 0.076 Uani 1 1 d . . .
H68 H -0.0467 0.9436 0.1786 0.091 Uiso 1 1 calc R . .
C69 C -0.0638(5) 0.9708(7) 0.2567(5) 0.076 Uani 1 1 d . . .
H69 H -0.0715 1.0128 0.2475 0.092 Uiso 1 1 calc R . .
C70 C -0.0640(6) 0.9328(8) 0.3133(5) 0.087 Uani 1 1 d . . .
H70 H -0.0727 0.9458 0.3486 0.105 Uiso 1 1 calc R . .
C71 C 0.0871(6) 0.7934(7) 0.2222(5) 0.088 Uani 1 1 d . . .
H71 H 0.0935 0.7986 0.1817 0.105 Uiso 1 1 calc R . .
C72 C 0.1311(6) 0.7801(7) 0.2593(5) 0.086 Uani 1 1 d . . .
H72 H 0.1722 0.7728 0.2508 0.103 Uiso 1 1 calc R . .
C73 C 0.0977(6) 0.7803(8) 0.3140(5) 0.111 Uani 1 1 d . . .
H73 H 0.1148 0.7729 0.3494 0.133 Uiso 1 1 calc R . .
C74 C -0.1045(6) 0.7507(6) 0.2386(5) 0.080 Uani 1 1 d . . .
H74 H -0.1109 0.7573 0.1992 0.096 Uiso 1 1 calc R . .
C75 C -0.1343(6) 0.7131(6) 0.2845(5) 0.086 Uani 1 1 d . . .
H75 H -0.1641 0.6883 0.2836 0.103 Uiso 1 1 calc R . .
C76 C -0.1082(6) 0.7223(6) 0.3318(5) 0.079 Uani 1 1 d . . .
H76 H -0.1181 0.7019 0.3698 0.095 Uiso 1 1 calc R . .
C77 C 0.0520(7) 0.8852(9) 0.3998(6) 0.117 Uani 1 1 d . . .
C78 C 0.0612(9) 0.9042(11) 0.4485(7) 0.158 Uani 1 1 d . . .
H78 H 0.0844 0.9343 0.4522 0.190 Uiso 1 1 calc R . .
C79 C 0.0268(8) 0.8671(11) 0.4922(5) 0.156 Uani 1 1 d . . .
C80 C 0.0746(8) 0.9154(9) 0.3404(6) 0.139 Uani 1 1 d . . .
H80A H 0.1151 0.8994 0.3318 0.208 Uiso 1 1 calc R . .
H80B H 0.0734 0.9582 0.3387 0.208 Uiso 1 1 calc R . .
H80C H 0.0500 0.9082 0.3123 0.208 Uiso 1 1 calc R . .
C81 C 0.0165(9) 0.8653(10) 0.5575(8) 0.158 Uani 1 1 d U . .
H81A H -0.0239 0.8810 0.5671 0.237 Uiso 1 1 calc R . .
H81B H 0.0438 0.8896 0.5684 0.237 Uiso 1 1 calc R . .
H81C H 0.0231 0.8242 0.5784 0.237 Uiso 1 1 calc R . .
C82 C 0.0258(6) 0.6726(9) 0.4128(5) 0.099 Uani 1 1 d . . .
C83 C 0.0412(7) 0.6436(9) 0.4664(5) 0.112 Uani 1 1 d . . .
H83 H 0.0626 0.6057 0.4747 0.134 Uiso 1 1 calc R . .
C84 C 0.0213(6) 0.6773(9) 0.5045(7) 0.123 Uani 1 1 d . . .
C85 C 0.0362(6) 0.6521(9) 0.3565(5) 0.118 Uani 1 1 d . . .
H85A H 0.0478 0.6093 0.3636 0.177 Uiso 1 1 calc R . .
H85B H 0.0675 0.6731 0.3323 0.177 Uiso 1 1 calc R . .
H85C H 0.0002 0.6606 0.3370 0.177 Uiso 1 1 calc R . .
C86 C 0.0263(7) 0.6696(8) 0.5677(4) 0.124 Uani 1 1 d . . .
H86A H -0.0118 0.6615 0.5888 0.187 Uiso 1 1 calc R . .
H86B H 0.0384 0.7060 0.5757 0.187 Uiso 1 1 calc R . .
H86C H 0.0554 0.6363 0.5798 0.187 Uiso 1 1 calc R . .
C87 C -0.1580(6) 0.8228(6) 0.4135(5) 0.077 Uani 1 1 d . . .
C88 C -0.1875(7) 0.8170(9) 0.4689(7) 0.119 Uani 1 1 d . . .
H88 H -0.2283 0.8245 0.4785 0.143 Uiso 1 1 calc R . .
C89 C -0.1444(8) 0.7980(9) 0.5067(6) 0.122 Uani 1 1 d . . .
C90 C -0.1856(6) 0.8424(6) 0.3575(5) 0.083 Uani 1 1 d . . .
H90A H -0.1558 0.8387 0.3256 0.125 Uiso 1 1 calc R . .
H90B H -0.2020 0.8839 0.3536 0.125 Uiso 1 1 calc R . .
H90C H -0.2170 0.8174 0.3569 0.125 Uiso 1 1 calc R . .
C91 C -0.1518(8) 0.7841(9) 0.5729(5) 0.134 Uani 1 1 d . . .
H91A H -0.1384 0.7423 0.5870 0.201 Uiso 1 1 calc R . .
H91B H -0.1932 0.7916 0.5862 0.201 Uiso 1 1 calc R . .
H91C H -0.1284 0.8095 0.5874 0.201 Uiso 1 1 calc R . .
C92 C -0.0359(6) 0.7863(8) 0.4920(6) 0.099 Uani 1 1 d . . .
H92 H -0.0386 0.7803 0.5347 0.118 Uiso 1 1 calc R . .
C93 C 0.1168(7) 0.7213(8) 0.0751(5) 0.121 Uani 1 1 d . . .
H93A H 0.1405 0.6971 0.1045 0.181 Uiso 1 1 calc R . .
H93B H 0.1044 0.7601 0.0849 0.181 Uiso 1 1 calc R . .
H93C H 0.1402 0.7268 0.0379 0.181 Uiso 1 1 calc R . .
C94 C 0.4683(8) 0.7822(7) 0.4183(5) 0.087 Uani 1 1 d . . .
C95 C 0.4095(6) 0.8143(6) 0.4210(4) 0.066 Uani 1 1 d . . .
C96 C 0.4037(6) 0.8691(6) 0.4355(5) 0.068 Uani 1 1 d . . .
C97 C 0.4514(5) 0.8979(5) 0.4441(4) 0.055 Uani 1 1 d . . .
C98 C 0.5079(6) 0.8659(7) 0.4409(4) 0.073 Uani 1 1 d . . .
C99 C 0.5172(7) 0.8102(7) 0.4276(5) 0.088 Uani 1 1 d . . .
C100 C 0.4760(7) 0.7184(7) 0.4072(4) 0.100 Uani 1 1 d . . .
H10A H 0.5101 0.6952 0.4255 0.120 Uiso 1 1 calc R . .
H10B H 0.4405 0.6976 0.4219 0.120 Uiso 1 1 calc R . .
C101 C 0.4880(7) 0.6719(6) 0.3262(4) 0.084 Uani 1 1 d . . .
H10C H 0.4501 0.6548 0.3381 0.101 Uiso 1 1 calc R . .
H10D H 0.5190 0.6441 0.3454 0.101 Uiso 1 1 calc R . .
C102 C 0.5009(6) 0.6798(6) 0.2617(4) 0.074 Uani 1 1 d . . .
C103 C 0.4927(6) 0.5673(6) 0.2747(6) 0.073 Uani 1 1 d . . .
H103 H 0.4906 0.5563 0.3153 0.088 Uiso 1 1 calc R . .
C104 C 0.4934(5) 0.5304(6) 0.2377(6) 0.081 Uani 1 1 d . . .
H104 H 0.4914 0.4887 0.2466 0.097 Uiso 1 1 calc R . .
C105 C 0.4978(5) 0.5685(5) 0.1818(5) 0.056 Uani 1 1 d . . .
H105 H 0.4983 0.5555 0.1467 0.068 Uiso 1 1 calc R . .
C106 C 0.6023(6) 0.7098(6) 0.2710(5) 0.072 Uani 1 1 d . . .
H106 H 0.6009 0.7060 0.3114 0.086 Uiso 1 1 calc R . .
C107 C 0.6491(6) 0.7260(6) 0.2324(5) 0.077 Uani 1 1 d . . .
H107 H 0.6855 0.7371 0.2397 0.093 Uiso 1 1 calc R . .
C108 C 0.6297(5) 0.7222(5) 0.1777(5) 0.061 Uani 1 1 d . . .
H108 H 0.6531 0.7302 0.1422 0.073 Uiso 1 1 calc R . .
C109 C 0.4043(6) 0.7527(6) 0.2572(5) 0.080 Uani 1 1 d . . .
H109 H 0.3914 0.7498 0.2967 0.096 Uiso 1 1 calc R . .
C110 C 0.3781(6) 0.7867(6) 0.2128(5) 0.070 Uani 1 1 d . . .
H110 H 0.3421 0.8110 0.2138 0.085 Uiso 1 1 calc R . .
C111 C 0.4162(6) 0.7781(6) 0.1644(5) 0.068 Uani 1 1 d . . .
H111 H 0.4103 0.8001 0.1269 0.082 Uiso 1 1 calc R . .
C112 C 0.4032(5) 0.6807(6) 0.0844(5) 0.060 Uani 1 1 d . . .
C113 C 0.3826(6) 0.6914(6) 0.0318(5) 0.069 Uani 1 1 d . . .
H113 H 0.3440 0.6876 0.0236 0.082 Uiso 1 1 calc R . .
C114 C 0.4305(5) 0.7095(6) -0.0084(5) 0.065 Uani 1 1 d . . .
C115 C 0.3670(5) 0.6621(6) 0.1400(5) 0.074 Uani 1 1 d . . .
H11A H 0.3504 0.6250 0.1400 0.110 Uiso 1 1 calc R . .
H11B H 0.3352 0.6931 0.1446 0.110 Uiso 1 1 calc R . .
H11C H 0.3918 0.6561 0.1718 0.110 Uiso 1 1 calc R . .
C116 C 0.4344(6) 0.7251(8) -0.0736(5) 0.098 Uani 1 1 d . . .
H11D H 0.4399 0.7674 -0.0866 0.147 Uiso 1 1 calc R . .
H11E H 0.3982 0.7168 -0.0868 0.147 Uiso 1 1 calc R . .
H11F H 0.4677 0.7014 -0.0892 0.147 Uiso 1 1 calc R . .
C117 C 0.6204(5) 0.6081(5) 0.0909(4) 0.053 Uani 1 1 d . . .
C118 C 0.6432(5) 0.5928(5) 0.0392(5) 0.060 Uani 1 1 d . . .
H118 H 0.6734 0.5627 0.0332 0.072 Uiso 1 1 calc R . .
C119 C 0.6117(5) 0.6315(6) -0.0020(5) 0.058 Uani 1 1 d . . .
C120 C 0.6405(5) 0.5774(6) 0.1494(5) 0.075 Uani 1 1 d . . .
H12A H 0.6362 0.6060 0.1748 0.112 Uiso 1 1 calc R . .
H12B H 0.6816 0.5617 0.1448 0.112 Uiso 1 1 calc R . .
H12C H 0.6163 0.5447 0.1662 0.112 Uiso 1 1 calc R . .
C121 C 0.6191(5) 0.6381(6) -0.0662(4) 0.067 Uani 1 1 d . . .
H12D H 0.5836 0.6278 -0.0794 0.101 Uiso 1 1 calc R . .
H12E H 0.6528 0.6114 -0.0770 0.101 Uiso 1 1 calc R . .
H12F H 0.6259 0.6792 -0.0841 0.101 Uiso 1 1 calc R . .
C122 C 0.5532(5) 0.8240(6) 0.0814(4) 0.061 Uani 1 1 d . . .
C123 C 0.5711(5) 0.8577(5) 0.0256(4) 0.058 Uani 1 1 d . . .
H123 H 0.5824 0.8970 0.0167 0.069 Uiso 1 1 calc R . .
C124 C 0.5685(5) 0.8226(6) -0.0104(5) 0.062 Uani 1 1 d . . .
C125 C 0.5445(6) 0.8480(6) 0.1369(4) 0.076 Uani 1 1 d . . .
H12G H 0.5134 0.8282 0.1627 0.115 Uiso 1 1 calc R . .
H12H H 0.5333 0.8909 0.1280 0.115 Uiso 1 1 calc R . .
H12I H 0.5811 0.8403 0.1555 0.115 Uiso 1 1 calc R . .
C126 C 0.5829(5) 0.8316(6) -0.0748(4) 0.068 Uani 1 1 d . . .
H12J H 0.5487 0.8251 -0.0927 0.102 Uiso 1 1 calc R . .
H12K H 0.6160 0.8034 -0.0835 0.102 Uiso 1 1 calc R . .
H12L H 0.5934 0.8722 -0.0899 0.102 Uiso 1 1 calc R . .
C127 C 0.5348(5) 0.7189(5) 0.0025(5) 0.054 Uani 1 1 d . . .
H127 H 0.5402 0.7267 -0.0403 0.065 Uiso 1 1 calc R . .
C128 C 0.3576(6) 0.7881(7) 0.4083(5) 0.097 Uani 1 1 d . . .
H12M H 0.3274 0.8200 0.3955 0.145 Uiso 1 1 calc R . .
H12N H 0.3420 0.7618 0.4430 0.145 Uiso 1 1 calc R . .
H12O H 0.3693 0.7654 0.3781 0.145 Uiso 1 1 calc R . .
C129 C 0.3424(5) 0.9031(6) 0.4367(4) 0.068 Uani 1 1 d . . .
H12P H 0.3128 0.8752 0.4543 0.082 Uiso 1 1 calc R . .
H12Q H 0.3410 0.9335 0.4605 0.082 Uiso 1 1 calc R . .
C130 C 0.2771(5) 0.9687(6) 0.3825(4) 0.060 Uani 1 1 d . . .
H13A H 0.2810 0.9992 0.4049 0.072 Uiso 1 1 calc R . .
H13B H 0.2439 0.9458 0.4007 0.072 Uiso 1 1 calc R . .
C131 C 0.2665(4) 0.9987(5) 0.3195(5) 0.054 Uani 1 1 d . . .
C132 C 0.1730(6) 1.0508(6) 0.3606(5) 0.075 Uani 1 1 d . . .
H132 H 0.1733 1.0329 0.4001 0.090 Uiso 1 1 calc R . .
C133 C 0.1312(6) 1.0950(6) 0.3355(6) 0.080 Uani 1 1 d . . .
H133 H 0.0996 1.1162 0.3538 0.096 Uiso 1 1 calc R . .
C134 C 0.1478(6) 1.1001(6) 0.2771(5) 0.070 Uani 1 1 d . . .
H134 H 0.1255 1.1243 0.2484 0.084 Uiso 1 1 calc R . .
C135 C 0.2559(4) 0.8964(5) 0.3016(5) 0.055 Uani 1 1 d . . .
H135 H 0.2605 0.8740 0.3392 0.066 Uiso 1 1 calc R . .
C136 C 0.2456(5) 0.8754(6) 0.2556(5) 0.066 Uani 1 1 d . . .
H136 H 0.2421 0.8352 0.2540 0.079 Uiso 1 1 calc R . .
C137 C 0.2410(5) 0.9269(6) 0.2087(5) 0.062 Uani 1 1 d . . .
H137 H 0.2333 0.9265 0.1706 0.075 Uiso 1 1 calc R . .
C138 C 0.3638(5) 1.0424(6) 0.3174(4) 0.065 Uani 1 1 d . . .
H138 H 0.3751 1.0254 0.3547 0.078 Uiso 1 1 calc R . .
C139 C 0.3927(6) 1.0839(6) 0.2741(4) 0.072 Uani 1 1 d . . .
H139 H 0.4267 1.1022 0.2769 0.086 Uiso 1 1 calc R . .
C140 C 0.3604(5) 1.0922(6) 0.2264(5) 0.071 Uani 1 1 d . . .
H140 H 0.3705 1.1172 0.1906 0.085 Uiso 1 1 calc R . .
C141 C 0.2501(5) 1.1950(6) 0.1831(5) 0.069 Uani 1 1 d . . .
C142 C 0.2522(6) 1.2439(7) 0.1367(6) 0.085 Uani 1 1 d . . .
H142 H 0.2555 1.2840 0.1386 0.102 Uiso 1 1 calc R . .
C143 C 0.2484(5) 1.2222(6) 0.0878(5) 0.065 Uani 1 1 d . . .
C144 C 0.2560(7) 1.1955(7) 0.2449(5) 0.096 Uani 1 1 d . . .
H14A H 0.2422 1.1591 0.2693 0.145 Uiso 1 1 calc R . .
H14B H 0.2324 1.2301 0.2557 0.145 Uiso 1 1 calc R . .
H14C H 0.2972 1.1974 0.2501 0.145 Uiso 1 1 calc R . .
C145 C 0.2513(6) 1.2544(6) 0.0273(5) 0.079 Uani 1 1 d . . .
H14D H 0.2865 1.2390 0.0062 0.119 Uiso 1 1 calc R . .
H14E H 0.2528 1.2968 0.0258 0.119 Uiso 1 1 calc R . .
H14F H 0.2165 1.2486 0.0100 0.119 Uiso 1 1 calc R . .
C146 C 0.1254(5) 1.0365(7) 0.1576(5) 0.075 Uani 1 1 d . . .
C147 C 0.0941(6) 1.0574(7) 0.1097(6) 0.095 Uani 1 1 d . . .
H147 H 0.0564 1.0477 0.1046 0.114 Uiso 1 1 calc R . .
C148 C 0.1281(5) 1.0940(6) 0.0721(5) 0.067 Uani 1 1 d . . .
C149 C 0.1073(5) 0.9928(7) 0.2128(5) 0.092 Uani 1 1 d . . .
H14G H 0.1398 0.9624 0.2222 0.138 Uiso 1 1 calc R . .
H14H H 0.0731 0.9740 0.2071 0.138 Uiso 1 1 calc R . .
H14I H 0.0974 1.0143 0.2442 0.138 Uiso 1 1 calc R . .
C150 C 0.1182(5) 1.1302(6) 0.0137(5) 0.078 Uani 1 1 d . . .
H15A H 0.0793 1.1249 0.0040 0.118 Uiso 1 1 calc R . .
H15B H 0.1481 1.1172 -0.0145 0.118 Uiso 1 1 calc R . .
H15C H 0.1206 1.1722 0.0135 0.118 Uiso 1 1 calc R . .
C151 C 0.3412(5) 1.0052(5) 0.1145(4) 0.054 Uani 1 1 d . . .
C152 C 0.3494(5) 1.0083(5) 0.0538(5) 0.058 Uani 1 1 d . . .
H152 H 0.3774 0.9849 0.0337 0.069 Uiso 1 1 calc R . .
C153 C 0.3088(5) 1.0520(5) 0.0306(5) 0.052 Uani 1 1 d . . .
C154 C 0.3751(5) 0.9634(5) 0.1588(5) 0.070 Uani 1 1 d . . .
H15D H 0.3641 0.9740 0.1963 0.105 Uiso 1 1 calc R . .
H15E H 0.4171 0.9662 0.1485 0.105 Uiso 1 1 calc R . .
H15F H 0.3660 0.9226 0.1605 0.105 Uiso 1 1 calc R . .
C155 C 0.2999(5) 1.0733(5) -0.0311(4) 0.062 Uani 1 1 d . . .
H15G H 0.2602 1.0668 -0.0376 0.092 Uiso 1 1 calc R . .
H15H H 0.3285 1.0514 -0.0542 0.092 Uiso 1 1 calc R . .
H15I H 0.3050 1.1158 -0.0421 0.092 Uiso 1 1 calc R . .
C156 C 0.2342(5) 1.1211(5) 0.0737(5) 0.052 Uani 1 1 d . . .
H156 H 0.2310 1.1420 0.0330 0.063 Uiso 1 1 calc R . .
C157 C 0.4450(5) 0.9587(6) 0.4565(6) 0.077 Uani 1 1 d . . .
H15J H 0.4577 0.9870 0.4219 0.116 Uiso 1 1 calc R . .
H15K H 0.4694 0.9597 0.4872 0.116 Uiso 1 1 calc R . .
H15L H 0.4039 0.9695 0.4685 0.116 Uiso 1 1 calc R . .
C158 C 0.5620(6) 0.8953(9) 0.4484(5) 0.115 Uani 1 1 d . . .
H15M H 0.5536 0.9165 0.4807 0.138 Uiso 1 1 calc R . .
H15N H 0.5953 0.8648 0.4569 0.138 Uiso 1 1 calc R . .
C159 C 0.6353(6) 0.9551(7) 0.3955(5) 0.083 Uani 1 1 d . . .
H15O H 0.6644 0.9204 0.4053 0.100 Uiso 1 1 calc R . .
H15P H 0.6357 0.9817 0.4228 0.100 Uiso 1 1 calc R . .
C160 C 0.6481(6) 0.9879(6) 0.3338(5) 0.071 Uani 1 1 d . . .
C161 C 0.7464(5) 1.0026(7) 0.3713(6) 0.078 Uani 1 1 d . . .
H161 H 0.7396 0.9871 0.4112 0.094 Uiso 1 1 calc R . .
C162 C 0.7976(6) 1.0282(8) 0.3413(7) 0.108 Uani 1 1 d . . .
H162 H 0.8321 1.0326 0.3577 0.130 Uiso 1 1 calc R . .
C163 C 0.7878(6) 1.0453(6) 0.2843(6) 0.078 Uani 1 1 d . . .
H163 H 0.8148 1.0639 0.2550 0.093 Uiso 1 1 calc R . .
C164 C 0.5641(6) 1.0677(7) 0.3465(7) 0.095 Uani 1 1 d . . .
H164 H 0.5483 1.0540 0.3848 0.114 Uiso 1 1 calc R . .
C165 C 0.5449(7) 1.1186(8) 0.3094(7) 0.107 Uani 1 1 d . . .
H165 H 0.5117 1.1452 0.3167 0.128 Uiso 1 1 calc R . .
C166 C 0.5836(7) 1.1244(7) 0.2579(7) 0.093 Uani 1 1 d . . .
H166 H 0.5813 1.1563 0.2258 0.111 Uiso 1 1 calc R . .
C167 C 0.6405(6) 0.8890(7) 0.3026(5) 0.086 Uani 1 1 d . . .
H167 H 0.6317 0.8633 0.3383 0.103 Uiso 1 1 calc R . .
C168 C 0.6455(6) 0.8741(7) 0.2511(6) 0.091 Uani 1 1 d . . .
H168 H 0.6420 0.8359 0.2436 0.109 Uiso 1 1 calc R . .
C169 C 0.6569(5) 0.9255(6) 0.2103(5) 0.074 Uani 1 1 d . . .
H169 H 0.6614 0.9280 0.1700 0.088 Uiso 1 1 calc R . .
C170 C 0.7224(7) 1.1789(7) 0.2080(7) 0.092 Uani 1 1 d . . .
C171 C 0.7438(8) 1.2215(7) 0.1642(7) 0.118 Uani 1 1 d . . .
H171 H 0.7531 1.2592 0.1685 0.141 Uiso 1 1 calc R . .
C172 C 0.7497(6) 1.2029(7) 0.1155(7) 0.088 Uani 1 1 d . . .
C173 C 0.7119(8) 1.1772(8) 0.2728(7) 0.120 Uani 1 1 d . . .
H17A H 0.6784 1.1545 0.2889 0.180 Uiso 1 1 calc R . .
H17B H 0.7037 1.2178 0.2795 0.180 Uiso 1 1 calc R . .
H17C H 0.7469 1.1582 0.2914 0.180 Uiso 1 1 calc R . .
C174 C 0.7713(8) 1.2352(7) 0.0527(6) 0.110 Uani 1 1 d . . .
H17D H 0.7383 1.2436 0.0289 0.165 Uiso 1 1 calc R . .
H17E H 0.8023 1.2096 0.0362 0.165 Uiso 1 1 calc R . .
H17F H 0.7865 1.2726 0.0543 0.165 Uiso 1 1 calc R . .
C175 C 0.5828(6) 1.0634(7) 0.1360(5) 0.084 Uani 1 1 d . . .
C176 C 0.5741(6) 1.0871(8) 0.0789(6) 0.097 Uani 1 1 d . . .
H176 H 0.5387 1.0880 0.0617 0.117 Uiso 1 1 calc R . .
C177 C 0.6232(7) 1.1082(7) 0.0522(6) 0.094 Uani 1 1 d . . .
C178 C 0.5383(6) 1.0336(8) 0.1810(5) 0.105 Uani 1 1 d . . .
H17G H 0.5567 1.0175 0.2166 0.158 Uiso 1 1 calc R . .
H17H H 0.5239 1.0012 0.1674 0.158 Uiso 1 1 calc R . .
H17I H 0.5054 1.0627 0.1881 0.158 Uiso 1 1 calc R . .
C179 C 0.6393(7) 1.1397(7) -0.0104(5) 0.108 Uani 1 1 d . . .
H17J H 0.6490 1.1800 -0.0110 0.162 Uiso 1 1 calc R . .
H17K H 0.6059 1.1418 -0.0329 0.162 Uiso 1 1 calc R . .
H17L H 0.6731 1.1174 -0.0270 0.162 Uiso 1 1 calc R . .
C180 C 0.7892(6) 0.9745(6) 0.1607(5) 0.071 Uani 1 1 d . . .
C181 C 0.8203(5) 0.9765(6) 0.1059(6) 0.069 Uani 1 1 d . . .
H181 H 0.8493 0.9472 0.0954 0.083 Uiso 1 1 calc R . .
C182 C 0.8017(6) 1.0261(6) 0.0721(6) 0.078 Uani 1 1 d . . .
C183 C 0.7985(7) 0.9250(6) 0.2132(6) 0.091 Uani 1 1 d . . .
H18A H 0.7803 0.9384 0.2478 0.136 Uiso 0.50 1 d PR . .
H18B H 0.8406 0.9148 0.2164 0.136 Uiso 0.50 1 d PR . .
H18C H 0.7805 0.8899 0.2091 0.136 Uiso 0.50 1 d PR . .
H18D H 0.8206 0.8904 0.2011 0.136 Uiso 0.50 1 d PR . .
H18E H 0.7604 0.9140 0.2325 0.136 Uiso 0.50 1 d PR . .
H18F H 0.8204 0.9389 0.2398 0.136 Uiso 0.50 1 d PR . .
C184 C 0.8176(8) 1.0505(7) 0.0090(6) 0.116 Uani 1 1 d . . .
H18G H 0.8209 1.0933 0.0031 0.174 Uiso 1 1 calc R . .
H18H H 0.7870 1.0436 -0.0135 0.174 Uiso 1 1 calc R . .
H18I H 0.8551 1.0305 -0.0035 0.174 Uiso 1 1 calc R . .
C185 C 0.7224(6) 1.1085(6) 0.0894(6) 0.076 Uani 1 1 d . . .
H185 H 0.7348 1.1283 0.0493 0.091 Uiso 1 1 calc R . .
C186 C 0.5778(6) 0.7769(8) 0.4222(6) 0.118 Uani 1 1 d . . .
H18J H 0.6078 0.8043 0.4197 0.177 Uiso 1 1 calc R . .
H18K H 0.5824 0.7600 0.3875 0.177 Uiso 1 1 calc R . .
H18L H 0.5822 0.7448 0.4558 0.177 Uiso 1 1 calc R . .

loop_
_atom_site_aniso_label
_atom_site_aniso_U_11
_atom_site_aniso_U_22
_atom_site_aniso_U_33
_atom_site_aniso_U_23
_atom_site_aniso_U_13
_atom_site_aniso_U_12
B1D 0.074 0.290 0.005 0.002 0.002 0.005
F1D 0.168 0.174 0.162 0.020 0.076 -0.048
F2D 0.179 0.167 0.116 -0.035 0.050 -0.047
F3D 0.149 0.206 0.151 0.058 -0.007 -0.067
F4D 0.215 0.186 0.124 -0.013 -0.056 0.020
B1B 0.024 0.033 0.034 -0.004 -0.003 -0.009
F1B 0.062 0.089 0.069 0.009 0.005 0.026
F2B 0.068 0.085 0.049 0.023 -0.006 -0.031
F3B 0.060 0.075 0.082 0.007 -0.002 -0.009
F4B 0.078 0.143 0.029 0.026 -0.017 0.011
B1E 0.041 0.132 0.092 -0.014 0.005 0.012
F1E 0.121 0.228 0.053 -0.017 -0.009 0.028
F2E 0.108 0.168 0.075 0.046 -0.009 0.007
F3E 0.231 0.171 0.130 0.021 -0.094 -0.052
F4E 0.163 0.284 0.092 -0.071 -0.043 0.072
B1F 0.059 0.094 0.036 -0.006 0.000 -0.003
F1F 0.098 0.110 0.083 0.012 0.000 -0.028
F2F 0.115 0.095 0.063 0.003 0.027 0.028
F3F 0.082 0.125 0.092 0.038 0.025 -0.015
F4F 0.085 0.133 0.059 0.014 0.002 0.034
B1G 0.082 0.240 0.267 -0.195 0.109 -0.095
F1G 0.122 0.331 0.101 -0.032 0.009 -0.100
F2G 0.226 0.277 0.200 -0.071 0.067 0.009
F3G 0.158 0.192 0.072 -0.018 0.021 -0.078
F4G 0.183 0.150 0.133 0.057 0.001 -0.065
B1H 0.043 0.155 0.050 0.024 -0.022 0.002
F1H 0.113 0.290 0.054 0.007 0.004 -0.103
F2H 0.065 0.180 0.045 -0.006 -0.007 -0.017
F3H 0.081 0.100 0.039 0.005 0.004 -0.008
F4H 0.132 0.159 0.105 -0.058 -0.048 0.052
B1I 0.188 0.174 0.097 -0.059 -0.040 -0.043
F1I 0.113 0.124 0.099 -0.008 -0.023 -0.015
F2I 0.145 0.267 0.089 -0.031 -0.050 0.027
F3I 0.187 0.284 0.124 -0.060 0.000 -0.064
F4I 0.298 0.184 0.224 -0.111 -0.113 0.024
Fe1 0.044 0.090 0.032 0.011 0.005 -0.016
Fe2 0.053 0.089 0.030 0.011 0.001 -0.024
Fe3 0.076 0.131 0.032 0.005 0.001 -0.036
Fe4 0.057 0.064 0.036 0.009 0.001 -0.013
Fe5 0.046 0.061 0.045 0.011 -0.004 -0.014
Fe6 0.069 0.081 0.066 0.010 -0.009 -0.022
O1 0.040 0.125 0.029 0.027 0.001 -0.003
O2 0.064 0.093 0.024 0.015 -0.022 -0.028
O3 0.088 0.073 0.030 0.009 0.009 -0.005
O4 0.108 0.068 0.030 0.013 0.000 -0.012
O5 0.050 0.087 0.037 0.014 0.004 -0.005
O6 0.062 0.108 0.056 0.003 0.002 -0.029
N1 0.035 0.122 0.033 0.004 -0.001 -0.035
N2 0.049 0.133 0.011 0.023 -0.021 -0.031
N3 0.047 0.118 0.024 0.024 0.001 0.001
N4 0.031 0.103 0.040 0.000 0.009 -0.013
N5 0.042 0.080 0.032 0.012 0.002 -0.013
N6 0.043 0.084 0.039 0.003 -0.001 -0.024
N7 0.071 0.108 0.022 0.024 -0.006 -0.014
N8 0.050 0.089 0.048 0.016 0.010 -0.019
N9 0.038 0.096 0.028 0.007 -0.018 -0.020
N10 0.045 0.088 0.042 -0.008 -0.002 -0.009
N11 0.044 0.099 0.042 -0.001 0.001 -0.015
N12 0.059 0.102 0.020 0.021 -0.005 -0.026
N13 0.080 0.119 0.024 0.022 -0.011 -0.057
N14 0.082 0.147 0.018 -0.011 0.002 -0.042
N15 0.052 0.101 0.026 0.015 -0.006 -0.019
N16 0.059 0.103 0.034 0.027 -0.013 -0.050
N17 0.053 0.081 0.029 0.018 0.001 -0.014
N18 0.039 0.101 0.030 0.017 -0.003 -0.019
N19 0.047 0.114 0.026 0.019 -0.003 -0.021
N20 0.042 0.116 0.035 0.007 -0.011 -0.033
N21 0.049 0.081 0.015 0.016 -0.019 -0.005
N22 0.076 0.092 0.018 0.014 0.003 -0.015
N23 0.070 0.114 0.036 0.023 0.004 -0.053
N24 0.068 0.121 0.051 0.012 0.001 -0.024
N25 0.083 0.108 0.039 -0.011 0.007 -0.039
N26 0.084 0.119 0.038 -0.015 0.015 -0.046
N27 0.095 0.116 0.031 0.013 0.000 -0.034
N28 0.076 0.157 0.035 0.009 0.003 -0.039
N29 0.096 0.069 0.021 0.015 -0.008 -0.027
N30 0.065 0.097 0.041 -0.001 -0.003 -0.037
N31 0.084 0.169 0.061 -0.022 0.037 -0.049
N32 0.111 0.302 0.035 -0.044 0.015 -0.122
N33 0.061 0.181 0.018 0.023 -0.001 -0.047
N34 0.062 0.167 0.032 0.008 -0.004 -0.038
N35 0.075 0.150 0.036 0.000 0.008 -0.063
N36 0.060 0.159 0.042 0.000 0.009 -0.052
N37 0.079 0.063 0.051 0.012 -0.005 -0.022
N38 0.057 0.078 0.033 0.003 0.005 -0.010
N39 0.075 0.070 0.043 0.009 -0.005 -0.013
N40 0.085 0.072 0.012 0.001 -0.015 -0.015
N41 0.072 0.077 0.042 0.014 -0.007 -0.014
N42 0.114 0.058 0.025 0.011 -0.001 -0.019
N43 0.052 0.056 0.043 0.001 -0.004 -0.016
N44 0.034 0.064 0.054 0.005 0.002 -0.013
N45 0.043 0.063 0.037 0.013 -0.001 -0.009
N46 0.049 0.067 0.040 -0.008 0.008 -0.009
N47 0.058 0.053 0.037 0.009 -0.009 -0.020
N48 0.045 0.058 0.041 0.000 -0.004 -0.019
N49 0.071 0.068 0.051 0.000 0.018 -0.023
N50 0.053 0.085 0.053 -0.002 0.010 -0.018
N51 0.036 0.067 0.050 -0.003 -0.003 -0.026
N52 0.045 0.072 0.036 0.022 -0.009 -0.031
N53 0.052 0.076 0.032 -0.003 0.005 -0.027
N54 0.051 0.075 0.039 0.012 -0.003 -0.033
N55 0.060 0.063 0.046 0.008 -0.007 -0.006
N56 0.067 0.040 0.046 0.011 -0.010 -0.015
N57 0.067 0.095 0.029 0.011 -0.015 -0.055
N58 0.055 0.077 0.043 -0.001 -0.011 -0.032
N59 0.054 0.063 0.033 0.015 -0.009 -0.020
N60 0.052 0.047 0.042 0.014 -0.002 -0.011
N61 0.067 0.085 0.081 -0.011 -0.025 -0.038
N62 0.071 0.105 0.069 0.020 -0.024 -0.039
N63 0.065 0.077 0.078 0.003 -0.012 -0.008
N64 0.087 0.062 0.075 0.001 -0.006 -0.005
N65 0.056 0.095 0.047 0.005 -0.008 -0.021
N66 0.067 0.087 0.057 -0.004 -0.016 -0.029
N67 0.092 0.085 0.064 0.016 0.005 -0.017
N68 0.098 0.067 0.105 0.006 -0.002 -0.025
N69 0.072 0.076 0.049 0.020 0.000 -0.017
N70 0.068 0.087 0.063 0.014 0.003 -0.025
N71 0.053 0.046 0.065 0.001 0.003 -0.008
N72 0.062 0.087 0.064 -0.005 -0.008 -0.027
C1 0.043 0.129 0.024 0.023 0.007 -0.012
C2 0.058 0.065 0.026 0.005 0.008 0.028
C3 0.091 0.055 0.014 0.007 -0.006 0.004
C4 0.068 0.088 0.013 0.023 0.006 -0.016
C5 0.096 0.083 0.016 0.031 0.005 -0.002
C6 0.094 0.095 0.019 0.015 0.006 -0.017
C7 0.067 0.113 0.034 0.012 0.017 -0.027
C8 0.064 0.114 0.022 0.018 0.012 -0.009
C9 0.050 0.086 0.033 -0.005 0.011 0.008
C10 0.062 0.115 0.046 -0.007 0.016 -0.018
C11 0.066 0.148 0.034 0.007 0.001 -0.034
C12 0.048 0.126 0.046 0.001 0.003 -0.034
C13 0.074 0.111 0.041 0.016 0.000 0.026
C14 0.082 0.126 0.046 0.013 0.006 0.018
C15 0.069 0.086 0.050 0.005 0.008 0.006
C16 0.043 0.065 0.035 0.006 0.011 -0.008
C17 0.049 0.074 0.072 0.002 0.024 -0.004
C18 0.054 0.095 0.036 0.005 -0.005 -0.011
C19 0.053 0.121 0.034 0.009 -0.011 -0.031
C20 0.073 0.167 0.020 0.001 -0.005 -0.045
C21 0.078 0.124 0.023 0.014 0.006 -0.045
C22 0.044 0.187 0.045 0.039 -0.020 -0.028
C23 0.081 0.111 0.034 0.032 -0.010 -0.028
C24 0.061 0.089 0.073 0.010 0.011 -0.014
C25 0.049 0.138 0.069 -0.012 -0.002 -0.023
C26 0.071 0.125 0.048 0.007 0.006 -0.045
C27 0.061 0.088 0.090 -0.007 0.010 -0.041
C28 0.123 0.149 0.051 0.022 -0.039 -0.060
C29 0.060 0.066 0.046 -0.001 0.002 -0.018
C30 0.122 0.082 0.023 0.003 -0.006 -0.008
C31 0.080 0.087 0.044 0.032 -0.015 -0.015
C32 0.127 0.081 0.037 0.001 0.005 -0.034
C33 0.151 0.101 0.043 0.029 -0.014 -0.016
C34 0.082 0.079 0.025 -0.002 0.004 -0.026
C35 0.060 0.140 0.044 -0.005 0.011 0.004
C36 0.065 0.088 0.033 0.006 0.003 -0.032
C37 0.042 0.119 0.023 0.003 -0.012 -0.025
C38 0.041 0.090 0.027 -0.014 -0.005 -0.035
C39 0.089 0.128 0.031 0.002 -0.007 -0.060
C40 0.074 0.201 0.062 -0.044 0.005 -0.091
C41 0.039 0.152 0.041 -0.008 -0.007 -0.047
C42 0.046 0.092 0.045 0.019 -0.011 -0.003
C43 0.056 0.071 0.077 0.015 -0.025 0.005
C44 0.056 0.075 0.071 -0.024 -0.003 -0.001
C45 0.051 0.108 0.041 0.019 0.000 -0.011
C46 0.070 0.089 0.032 0.016 0.004 0.007
C47 0.064 0.084 0.058 0.012 0.008 -0.040
C48 0.031 0.115 0.060 0.004 0.005 -0.021
C49 0.092 0.182 0.044 0.008 0.012 -0.057
C50 0.072 0.109 0.029 0.021 -0.004 -0.020
C51 0.088 0.218 0.039 0.009 -0.014 -0.035
C52 0.079 0.187 0.043 0.014 0.018 -0.028
C53 0.053 0.097 0.033 0.013 0.003 -0.014
C54 0.093 0.099 0.031 0.007 0.004 -0.037
C55 0.066 0.077 0.030 0.003 -0.015 -0.011
C56 0.070 0.091 0.039 0.025 0.002 -0.042
C57 0.051 0.133 0.020 0.009 -0.021 -0.033
C58 0.083 0.059 0.072 -0.014 0.001 -0.031
C59 0.104 0.077 0.063 0.014 -0.012 -0.029
C60 0.122 0.092 0.063 0.007 -0.009 -0.017
C61 0.130 0.102 0.073 -0.030 0.033 -0.037
C62 0.193 0.173 0.062 0.055 -0.030 -0.030
C63 0.054 0.101 0.035 0.012 0.006 -0.040
C64 0.064 0.086 0.055 0.016 -0.004 -0.001
C65 0.135 0.111 0.034 -0.006 -0.011 0.032
C66 0.098 0.083 0.053 -0.008 0.027 -0.035
C67 0.054 0.084 0.046 -0.002 0.014 -0.009
C68 0.083 0.089 0.052 0.007 -0.001 -0.038
C69 0.061 0.087 0.080 -0.004 0.001 -0.034
C70 0.090 0.135 0.057 -0.039 -0.005 -0.055
C71 0.076 0.138 0.049 -0.015 0.021 -0.047
C72 0.087 0.118 0.050 0.019 0.000 -0.068
C73 0.077 0.219 0.036 -0.006 -0.008 -0.047
C74 0.114 0.096 0.024 0.019 -0.017 -0.035
C75 0.125 0.097 0.039 0.014 -0.028 -0.062
C76 0.091 0.080 0.057 0.020 -0.016 -0.025
C77 0.099 0.216 0.047 -0.004 -0.028 -0.081
C78 0.154 0.291 0.065 -0.065 -0.021 -0.105
C79 0.159 0.318 0.022 -0.030 0.000 -0.168
C80 0.137 0.194 0.077 -0.011 0.058 -0.075
C81 0.154 0.190 0.144 -0.035 -0.033 -0.051
C82 0.054 0.177 0.046 0.037 -0.010 -0.030
C83 0.088 0.175 0.043 0.040 0.008 -0.019
C84 0.052 0.189 0.083 0.082 -0.011 -0.030
C85 0.074 0.219 0.048 0.005 -0.003 -0.020
C86 0.117 0.217 0.024 0.044 -0.013 -0.070
C87 0.085 0.091 0.051 0.006 0.003 -0.030
C88 0.071 0.209 0.093 -0.057 0.008 -0.043
C89 0.105 0.195 0.068 -0.020 0.025 -0.068
C90 0.085 0.081 0.069 0.027 -0.009 -0.017
C91 0.123 0.235 0.039 -0.013 0.018 -0.050
C92 0.081 0.169 0.049 -0.014 0.015 -0.055
C93 0.121 0.178 0.062 0.039 -0.013 -0.123
C94 0.133 0.090 0.028 0.011 0.017 -0.034
C95 0.088 0.068 0.029 0.019 0.010 -0.022
C96 0.072 0.077 0.044 0.012 0.009 -0.023
C97 0.064 0.058 0.039 -0.001 -0.011 0.001
C98 0.078 0.097 0.029 0.013 0.004 -0.007
C99 0.111 0.079 0.042 0.036 0.016 0.016
C100 0.139 0.134 0.023 -0.002 0.002 -0.033
C101 0.133 0.077 0.027 0.022 -0.004 -0.003
C102 0.103 0.083 0.028 0.001 0.003 -0.008
C103 0.077 0.064 0.065 0.012 -0.001 -0.003
C104 0.051 0.071 0.102 0.028 0.007 -0.022
C105 0.043 0.046 0.071 0.010 -0.005 -0.008
C106 0.082 0.063 0.062 0.010 -0.016 -0.002
C107 0.079 0.107 0.037 0.012 -0.012 -0.014
C108 0.061 0.042 0.064 0.020 -0.009 0.004
C109 0.102 0.086 0.042 -0.007 0.022 -0.014
C110 0.087 0.075 0.047 -0.014 -0.004 0.007
C111 0.093 0.048 0.060 -0.006 -0.008 -0.002
C112 0.060 0.072 0.045 -0.005 -0.011 -0.001
C113 0.065 0.070 0.072 -0.015 0.000 -0.018
C114 0.038 0.084 0.070 -0.008 -0.007 -0.009
C115 0.062 0.061 0.077 0.021 0.005 0.003
C116 0.076 0.175 0.040 0.013 -0.011 -0.060
C117 0.037 0.071 0.040 0.002 0.007 0.000
C118 0.053 0.055 0.063 0.004 0.004 -0.005
C119 0.044 0.064 0.070 -0.017 -0.003 -0.019
C120 0.064 0.082 0.060 0.032 -0.018 -0.002
C121 0.072 0.086 0.040 -0.008 0.000 -0.003
C122 0.053 0.092 0.033 0.007 -0.001 -0.023
C123 0.080 0.050 0.041 0.003 -0.016 -0.013
C124 0.058 0.066 0.048 0.020 0.005 -0.018
C125 0.094 0.090 0.039 0.013 -0.011 -0.030
C126 0.053 0.092 0.050 0.005 0.003 -0.017
C127 0.042 0.067 0.054 -0.014 -0.002 -0.011
C128 0.115 0.117 0.044 0.037 -0.004 -0.052
C129 0.056 0.106 0.027 0.018 0.000 -0.010
C130 0.061 0.085 0.026 0.009 0.006 -0.015
C131 0.035 0.059 0.059 0.016 -0.005 -0.016
C132 0.077 0.091 0.052 -0.004 0.017 -0.028
C133 0.056 0.070 0.115 -0.030 0.004 0.001
C134 0.069 0.091 0.039 -0.002 0.007 0.000
C135 0.040 0.067 0.053 0.006 0.004 -0.026
C136 0.052 0.053 0.084 0.014 -0.017 -0.008
C137 0.056 0.069 0.054 0.015 -0.010 -0.023
C138 0.061 0.093 0.037 0.012 -0.008 -0.037
C139 0.079 0.081 0.043 0.035 -0.008 -0.042
C140 0.062 0.088 0.047 0.035 -0.008 -0.026
C141 0.064 0.066 0.064 0.018 -0.010 -0.009
C142 0.071 0.108 0.079 -0.008 -0.036 -0.010
C143 0.075 0.069 0.057 -0.013 -0.016 -0.026
C144 0.128 0.096 0.052 0.016 -0.005 -0.013
C145 0.095 0.052 0.084 0.028 -0.037 -0.025
C146 0.046 0.110 0.066 0.003 0.007 -0.040
C147 0.082 0.126 0.070 0.014 -0.019 -0.030
C148 0.054 0.064 0.074 0.014 0.000 -0.023
C149 0.050 0.133 0.074 0.037 0.000 -0.045
C150 0.064 0.092 0.072 0.023 -0.024 -0.032
C151 0.045 0.057 0.050 0.025 -0.016 -0.018
C152 0.052 0.046 0.063 0.018 -0.001 -0.013
C153 0.046 0.029 0.070 0.013 0.009 -0.010
C154 0.065 0.061 0.058 0.032 0.009 0.004
C155 0.061 0.060 0.047 0.020 -0.009 0.008
C156 0.046 0.053 0.048 0.013 -0.002 -0.009
C157 0.056 0.097 0.080 -0.014 -0.003 -0.025
C158 0.065 0.232 0.048 -0.006 -0.005 -0.054
C159 0.076 0.115 0.053 0.010 -0.012 -0.028
C160 0.068 0.092 0.066 -0.020 -0.011 -0.044
C161 0.064 0.116 0.069 -0.030 -0.023 -0.025
C162 0.065 0.171 0.106 -0.052 0.012 -0.058
C163 0.074 0.097 0.069 -0.016 0.000 -0.045
C164 0.060 0.098 0.105 0.034 -0.031 0.002
C165 0.070 0.154 0.098 -0.018 -0.019 -0.022
C166 0.086 0.076 0.118 -0.025 -0.016 0.003
C167 0.111 0.098 0.042 0.016 -0.002 -0.041
C168 0.094 0.094 0.087 0.002 -0.010 -0.054
C169 0.066 0.100 0.060 0.004 -0.034 -0.041
C170 0.104 0.057 0.119 -0.036 0.028 -0.026
C171 0.161 0.057 0.118 -0.019 0.054 0.002
C172 0.082 0.065 0.112 -0.013 0.011 -0.011
C173 0.141 0.113 0.112 -0.040 0.013 -0.035
C174 0.144 0.067 0.103 0.004 0.004 0.001
C175 0.058 0.097 0.071 0.022 0.023 0.003
C176 0.049 0.147 0.075 0.010 0.009 0.009
C177 0.102 0.087 0.077 0.015 -0.019 0.003
C178 0.071 0.150 0.062 0.035 0.024 -0.004
C179 0.105 0.119 0.062 0.044 -0.002 0.029
C180 0.062 0.077 0.073 0.002 -0.014 -0.034
C181 0.044 0.070 0.096 -0.025 0.004 -0.006
C182 0.094 0.055 0.075 0.013 -0.021 -0.007
C183 0.100 0.086 0.086 -0.006 -0.015 -0.030
C184 0.141 0.100 0.092 0.001 0.040 -0.036
C185 0.085 0.063 0.075 0.004 -0.013 -0.017
C186 0.070 0.178 0.073 0.012 -0.014 0.062

loop_
_atom_type_symbol
_atom_type_description
_atom_type_scat_dispersion_real
_atom_type_scat_dispersion_imag
_atom_type_scat_source
C C 0.0040 0.0020 'International Tables Vol C Tables 4.2.6.8 and 6.1.1.4'
H H 0.0000 0.0000 'International Tables Vol C Tables 4.2.6.8 and 6.1.1.4'
B B 0.0020 0.0008 'International Tables Vol C Tables 4.2.6.8 and 6.1.1.4'
N N 0.0074 0.0041 'International Tables Vol C Tables 4.2.6.8 and 6.1.1.4'
O O 0.0133 0.0074 'International Tables Vol C Tables 4.2.6.8 and 6.1.1.4'
F F 0.0211 0.0126 'International Tables Vol C Tables 4.2.6.8 and 6.1.1.4'
Fe Fe 0.3552 0.9971 'International Tables Vol C Tables 4.2.6.8 and 6.1.1.4'

loop_
_geom_angle_atom_site_label_1
_geom_angle_atom_site_label_2
_geom_angle_atom_site_label_3
_geom_angle
_geom_angle_site_symmetry_1
_geom_angle_site_symmetry_3
_geom_angle_publ_flag
F1D B1D F4D 113.3(7) . . ?
F1D B1D F2D 111.4(7) . . ?
F4D B1D F2D 106.2(6) . . ?
F1D B1D F3D 108.6(6) . . ?
F4D B1D F3D 109.6(7) . . ?
F2D B1D F3D 107.6(6) . . ?
F1A B1A F4A 118(2) . . ?
F1A B1A F2A 110(2) . . ?
F4A B1A F2A 109.7(19) . . ?
F1A B1A F3A 106(2) . . ?
F4A B1A F3A 116.5(19) . . ?
F2A B1A F3A 95.0(18) . . ?
F3B B1B F4B 109.8(18) . . ?
F3B B1B F2B 108.3(17) . . ?
F4B B1B F2B 107.7(16) . . ?
F3B B1B F1B 115.3(19) . . ?
F4B B1B F1B 110.2(14) . . ?
F2B B1B F1B 105.2(16) . . ?
F1C B1C F4C 113.4(7) . . ?
F1C B1C F2C 111.4(7) . . ?
F4C B1C F2C 106.2(6) . . ?
F1C B1C F3C 108.5(6) . . ?
F4C B1C F3C 109.6(7) . . ?
F2C B1C F3C 107.6(6) . . ?
F1E B1E F4E 113.2(7) . . ?
F1E B1E F2E 111.5(7) . . ?
F4E B1E F2E 106.3(6) . . ?
F1E B1E F3E 108.5(6) . . ?
F4E B1E F3E 109.6(7) . . ?
F2E B1E F3E 107.5(6) . . ?
F2F B1F F3F 114.4(11) . . ?
F2F B1F F4F 112.0(11) . . ?
F3F B1F F4F 111.8(13) . . ?
F2F B1F F1F 113.4(13) . . ?
F3F B1F F1F 105.4(11) . . ?
F4F B1F F1F 98.6(10) . . ?
F1G B1G F4G 113.2(7) . . ?
F1G B1G F2G 111.5(7) . . ?
F4G B1G F2G 106.2(7) . . ?
F1G B1G F3G 108.6(6) . . ?
F4G B1G F3G 109.7(7) . . ?
F2G B1G F3G 107.5(6) . . ?
F4H B1H F3H 109.5(11) . . ?
F4H B1H F2H 110.8(16) . . ?
F3H B1H F2H 112.1(12) . . ?
F4H B1H F1H 106.8(13) . . ?
F3H B1H F1H 110.1(16) . . ?
F2H B1H F1H 107.4(11) . . ?
F1I B1I F4I 113.3(7) . . ?
F1I B1I F2I 111.4(7) . . ?
F4I B1I F2I 106.3(7) . . ?
F1I B1I F3I 108.6(6) . . ?
F4I B1I F3I 109.6(7) . . ?
F2I B1I F3I 107.6(6) . . ?
F1J B1J F4J 113.3(7) . . ?
F1J B1J F2J 111.4(7) . . ?
F4J B1J F2J 106.3(7) . . ?
F1J B1J F3J 108.6(6) . . ?
F4J B1J F3J 109.6(7) . . ?
F2J B1J F3J 107.5(6) . . ?
F1K B1K F3K 124(2) . . ?
F1K B1K F2K 122(2) . . ?
F3K B1K F2K 114(2) . . ?
F1K B1K F4K 91.8(19) . . ?
F3K B1K F4K 88.7(18) . . ?
F2K B1K F4K 89.0(16) . . ?
F1K B1K F5K 105(2) . . ?
F3K B1K F5K 77.6(17) . . ?
F2K B1K F5K 86.3(17) . . ?
F4K B1K F5K 162(2) . . ?
N4 Fe1 N2 87.8(4) . . ?
N4 Fe1 N6 87.8(4) . . ?
N2 Fe1 N6 86.7(3) . . ?
N4 Fe1 N9 91.8(4) . . ?
N2 Fe1 N9 179.0(4) . . ?
N6 Fe1 N9 94.3(4) . . ?
N4 Fe1 N7 92.9(4) . . ?
N2 Fe1 N7 90.8(4) . . ?
N6 Fe1 N7 177.4(4) . . ?
N9 Fe1 N7 88.3(4) . . ?
N4 Fe1 N11 178.1(4) . . ?
N2 Fe1 N11 91.6(4) . . ?
N6 Fe1 N11 90.3(4) . . ?
N9 Fe1 N11 88.8(4) . . ?
N7 Fe1 N11 88.9(4) . . ?
N18 Fe2 N16 87.7(4) . . ?
N18 Fe2 N14 86.9(4) . . ?
N16 Fe2 N14 88.1(4) . . ?
N18 Fe2 N19 178.5(4) . . ?
N16 Fe2 N19 92.2(4) . . ?
N14 Fe2 N19 91.5(4) . . ?
N18 Fe2 N21 92.8(4) . . ?
N16 Fe2 N21 90.6(4) . . ?
N14 Fe2 N21 178.7(4) . . ?
N19 Fe2 N21 88.7(4) . . ?
N18 Fe2 N23 91.2(4) . . ?
N16 Fe2 N23 178.8(4) . . ?
N14 Fe2 N23 92.4(5) . . ?
N19 Fe2 N23 88.9(4) . . ?
N21 Fe2 N23 88.9(4) . . ?
N28 Fe3 N26 85.9(5) . . ?
N28 Fe3 N35 178.3(5) . . ?
N26 Fe3 N35 94.6(5) . . ?
N28 Fe3 N31 93.4(5) . . ?
N26 Fe3 N31 91.5(5) . . ?
N35 Fe3 N31 88.2(4) . . ?
N28 Fe3 N30 87.8(4) . . ?
N26 Fe3 N30 87.5(4) . . ?
N35 Fe3 N30 90.6(4) . . ?
N31 Fe3 N30 178.4(5) . . ?
N28 Fe3 N33 90.8(5) . . ?
N26 Fe3 N33 176.7(5) . . ?
N35 Fe3 N33 88.7(5) . . ?
N31 Fe3 N33 88.9(5) . . ?
N30 Fe3 N33 92.2(5) . . ?
N42 Fe4 N40 89.1(4) . . ?
N42 Fe4 N38 87.9(4) . . ?
N40 Fe4 N38 87.0(4) . . ?
N42 Fe4 N43 89.5(4) . . ?
N40 Fe4 N43 178.4(4) . . ?
N38 Fe4 N43 93.8(4) . . ?
N42 Fe4 N47 91.5(4) . . ?
N40 Fe4 N47 91.3(4) . . ?
N38 Fe4 N47 178.2(4) . . ?
N43 Fe4 N47 87.9(3) . . ?
N42 Fe4 N45 177.8(4) . . ?
N40 Fe4 N45 92.9(4) . . ?
N38 Fe4 N45 91.5(4) . . ?
N43 Fe4 N45 88.5(4) . . ?
N47 Fe4 N45 89.2(4) . . ?
N54 Fe5 N50 88.4(4) . . ?
N54 Fe5 N52 87.4(4) . . ?
N50 Fe5 N52 85.5(4) . . ?
N54 Fe5 N57 178.4(3) . . ?
N50 Fe5 N57 92.8(4) . . ?
N52 Fe5 N57 93.7(4) . . ?
N54 Fe5 N59 91.7(4) . . ?
N50 Fe5 N59 176.9(4) . . ?
N52 Fe5 N59 91.4(4) . . ?
N57 Fe5 N59 87.1(4) . . ?
N54 Fe5 N55 91.8(4) . . ?
N50 Fe5 N55 94.4(4) . . ?
N52 Fe5 N55 179.2(4) . . ?
N57 Fe5 N55 87.1(4) . . ?
N59 Fe5 N55 88.7(4) . . ?
N66 Fe6 N62 87.8(4) . . ?
N66 Fe6 N69 92.5(4) . . ?
N62 Fe6 N69 179.8(5) . . ?
N66 Fe6 N64 88.3(5) . . ?
N62 Fe6 N64 87.8(5) . . ?
N69 Fe6 N64 92.2(4) . . ?
N66 Fe6 N71 92.7(4) . . ?
N62 Fe6 N71 91.6(5) . . ?
N69 Fe6 N71 88.4(4) . . ?
N64 Fe6 N71 178.8(4) . . ?
N66 Fe6 N67 178.8(4) . . ?
N62 Fe6 N67 91.1(5) . . ?
N69 Fe6 N67 88.7(4) . . ?
N64 Fe6 N67 91.6(5) . . ?
N71 Fe6 N67 87.3(4) . . ?
C7 O1 C8 108.5(7) . . ?
C36 O2 C37 110.5(7) . . ?
C66 O3 C65 110.7(9) . . ?
C101 O4 C100 109.0(9) . . ?
C130 O5 C129 109.8(8) . . ?
C158 O6 C159 110.6(9) . . ?
C10 N1 N2 108.8(10) . . ?
C10 N1 C9 132.7(9) . . ?
N2 N1 C9 117.6(9) . . ?
C12 N2 N1 106.6(9) . . ?
C12 N2 Fe1 134.6(8) . . ?
N1 N2 Fe1 118.8(8) . . ?
C13 N3 N4 107.0(10) . . ?
C13 N3 C9 133.5(9) . . ?
N4 N3 C9 119.3(10) . . ?
C15 N4 N3 104.8(10) . . ?
C15 N4 Fe1 137.0(8) . . ?
N3 N4 Fe1 117.3(8) . . ?
N6 N5 C16 110.8(8) . . ?
N6 N5 C9 118.1(8) . . ?
C16 N5 C9 131.1(8) . . ?
C18 N6 N5 104.9(8) . . ?
C18 N6 Fe1 135.8(7) . . ?
N5 N6 Fe1 119.2(6) . . ?
N8 N7 C19 104.1(8) . . ?
N8 N7 Fe1 119.3(7) . . ?
C19 N7 Fe1 136.5(7) . . ?
C21 N8 N7 113.0(10) . . ?
C21 N8 C34 131.7(10) . . ?
N7 N8 C34 115.3(8) . . ?
C24 N9 N10 105.3(9) . . ?
C24 N9 Fe1 139.8(8) . . ?
N10 N9 Fe1 114.9(7) . . ?
C26 N10 N9 111.8(10) . . ?
C26 N10 C34 129.1(10) . . ?
N9 N10 C34 119.1(9) . . ?
C29 N11 N12 106.1(10) . . ?
C29 N11 Fe1 139.5(8) . . ?
N12 N11 Fe1 114.3(8) . . ?
C31 N12 N11 107.8(10) . . ?
C31 N12 C34 134.0(9) . . ?
N11 N12 C34 118.3(10) . . ?
C39 N13 N14 113.0(10) . . ?
C39 N13 C38 131.2(9) . . ?
N14 N13 C38 115.5(9) . . ?
C41 N14 N13 103.8(8) . . ?
C41 N14 Fe2 134.5(7) . . ?
N13 N14 Fe2 121.4(8) . . ?
C42 N15 C38 132.2(9) . . ?
C42 N15 N16 107.9(10) . . ?
C38 N15 N16 119.8(10) . . ?
C44 N16 N15 105.0(10) . . ?
C44 N16 Fe2 138.3(8) . . ?
N15 N16 Fe2 116.2(9) . . ?
C45 N17 N18 110.8(8) . . ?
C45 N17 C38 131.8(8) . . ?
N18 N17 C38 117.4(8) . . ?
C47 N18 N17 104.4(9) . . ?
C47 N18 Fe2 134.8(7) . . ?
N17 N18 Fe2 120.5(7) . . ?
C48 N19 N20 103.2(8) . . ?
C48 N19 Fe2 141.7(7) . . ?
N20 N19 Fe2 115.1(7) . . ?
C50 N20 N19 110.5(8) . . ?
C50 N20 C63 130.8(8) . . ?
N19 N20 C63 118.3(8) . . ?
C53 N21 N22 103.8(8) . . ?
C53 N21 Fe2 137.3(7) . . ?
N22 N21 Fe2 118.2(7) . . ?
C55 N22 N21 111.5(10) . . ?
C55 N22 C63 131.8(9) . . ?
N21 N22 C63 116.3(9) . . ?
C58 N23 N24 103.6(11) . . ?
C58 N23 Fe2 140.2(8) . . ?
N24 N23 Fe2 115.7(10) . . ?
C60 N24 N23 113.0(12) . . ?
C60 N24 C63 129.9(11) . . ?
N23 N24 C63 116.9(11) . . ?
N26 N25 C68 111.6(12) . . ?
N26 N25 C67 118.7(11) . . ?
C68 N25 C67 129.7(10) . . ?
N25 N26 C70 106.7(11) . . ?
N25 N26 Fe3 120.2(10) . . ?
C70 N26 Fe3 132.3(9) . . ?
C71 N27 N28 110.2(11) . . ?
C71 N27 C67 131.8(10) . . ?
N28 N27 C67 116.5(10) . . ?
C73 N28 N27 105.0(10) . . ?
C73 N28 Fe3 135.2(9) . . ?
N27 N28 Fe3 119.8(8) . . ?
C74 N29 N30 112.4(9) . . ?
C74 N29 C67 129.0(9) . . ?
N30 N29 C67 118.1(9) . . ?
C76 N30 N29 104.2(10) . . ?
C76 N30 Fe3 136.3(9) . . ?
N29 N30 Fe3 119.2(7) . . ?
C77 N31 N32 102.2(11) . . ?
C77 N31 Fe3 141.5(9) . . ?
N32 N31 Fe3 116.1(9) . . ?
C79 N32 N31 111.3(12) . . ?
C79 N32 C92 130.3(11) . . ?
N31 N32 C92 118.3(11) . . ?
N34 N33 C82 104.8(11) . . ?
N34 N33 Fe3 116.4(11) . . ?
C82 N33 Fe3 138.2(8) . . ?
N33 N34 C84 109.7(15) . . ?
N33 N34 C92 118.1(12) . . ?
C84 N34 C92 132.0(13) . . ?
N36 N35 C87 103.6(9) . . ?
N36 N35 Fe3 118.4(8) . . ?
C87 N35 Fe3 137.4(8) . . ?
C89 N36 N35 114.6(12) . . ?
C89 N36 C92 127.0(11) . . ?
N35 N36 C92 117.9(9) . . ?
N38 N37 C103 110.7(11) . . ?
N38 N37 C102 119.9(9) . . ?
C103 N37 C102 128.8(10) . . ?
C105 N38 N37 106.7(10) . . ?
C105 N38 Fe4 135.0(8) . . ?
N37 N38 Fe4 118.1(8) . . ?
N40 N39 C106 109.8(10) . . ?
N40 N39 C102 119.8(9) . . ?
C106 N39 C102 130.1(10) . . ?
C108 N40 N39 105.4(9) . . ?
C108 N40 Fe4 136.8(7) . . ?
N39 N40 Fe4 117.6(7) . . ?
C109 N41 N42 111.4(10) . . ?
C109 N41 C102 132.4(9) . . ?
N42 N41 C102 116.1(10) . . ?
C111 N42 N41 101.9(10) . . ?
C111 N42 Fe4 137.5(8) . . ?
N41 N42 Fe4 120.4(8) . . ?
C112 N43 N44 104.7(8) . . ?
C112 N43 Fe4 137.2(7) . . ?
N44 N43 Fe4 117.4(6) . . ?
C114 N44 N43 112.2(9) . . ?
C114 N44 C127 130.1(10) . . ?
N43 N44 C127 117.5(8) . . ?
C117 N45 N46 104.1(9) . . ?
C117 N45 Fe4 140.8(7) . . ?
N46 N45 Fe4 114.7(7) . . ?
C119 N46 N45 110.9(9) . . ?
C119 N46 C127 130.5(9) . . ?
N45 N46 C127 118.3(9) . . ?
C122 N47 N48 105.0(8) . . ?
C122 N47 Fe4 138.2(7) . . ?
N48 N47 Fe4 115.4(7) . . ?
N47 N48 C124 110.1(9) . . ?
N47 N48 C127 120.2(8) . . ?
C124 N48 C127 129.5(9) . . ?
C132 N49 N50 112.0(11) . . ?
C132 N49 C131 130.5(11) . . ?
N50 N49 C131 117.5(9) . . ?
C134 N50 N49 103.8(9) . . ?
C134 N50 Fe5 135.9(8) . . ?
N49 N50 Fe5 120.3(8) . . ?
C135 N51 N52 112.9(9) . . ?
C135 N51 C131 127.4(9) . . ?
N52 N51 C131 119.6(9) . . ?
C137 N52 N51 106.3(9) . . ?
C137 N52 Fe5 134.7(7) . . ?
N51 N52 Fe5 118.9(7) . . ?
C138 N53 N54 113.8(8) . . ?
C138 N53 C131 129.1(8) . . ?
N54 N53 C131 117.1(8) . . ?
C140 N54 N53 103.9(8) . . ?
C140 N54 Fe5 134.4(7) . . ?
N53 N54 Fe5 121.0(6) . . ?
C141 N55 N56 106.4(9) . . ?
C141 N55 Fe5 136.4(8) . . ?
N56 N55 Fe5 116.7(8) . . ?
C143 N56 N55 112.1(9) . . ?
C143 N56 C156 128.7(9) . . ?
N55 N56 C156 119.0(9) . . ?
C146 N57 N58 100.9(8) . . ?
C146 N57 Fe5 141.5(8) . . ?
N58 N57 Fe5 117.5(6) . . ?
C148 N58 N57 110.9(8) . . ?
C148 N58 C156 134.1(9) . . ?
N57 N58 C156 114.9(8) . . ?
C151 N59 N60 105.4(8) . . ?
C151 N59 Fe5 136.4(7) . . ?
N60 N59 Fe5 117.2(7) . . ?
C153 N60 N59 112.5(9) . . ?
C153 N60 C156 129.0(9) . . ?
N59 N60 C156 118.2(9) . . ?
C161 N61 N62 111.6(10) . . ?
C161 N61 C160 130.9(11) . . ?
N62 N61 C160 117.4(9) . . ?
C163 N62 N61 105.7(10) . . ?
C163 N62 Fe6 134.8(9) . . ?
N61 N62 Fe6 119.1(7) . . ?
C164 N63 C160 133.1(11) . . ?
C164 N63 N64 108.8(11) . . ?
C160 N63 N64 117.9(11) . . ?
C166 N64 N63 107.7(12) . . ?
C166 N64 Fe6 134.8(11) . . ?
N63 N64 Fe6 117.4(8) . . ?
C167 N65 N66 109.6(10) . . ?
C167 N65 C160 134.0(10) . . ?
N66 N65 C160 116.3(10) . . ?
C169 N66 N65 104.4(10) . . ?
C169 N66 Fe6 134.3(8) . . ?
N65 N66 Fe6 120.5(8) . . ?
C170 N67 N68 106.0(12) . . ?
C170 N67 Fe6 139.8(10) . . ?
N68 N67 Fe6 114.1(9) . . ?
C172 N68 N67 110.0(13) . . ?
C172 N68 C185 129.3(13) . . ?
N67 N68 C185 120.6(11) . . ?
C175 N69 N70 102.2(9) . . ?
C175 N69 Fe6 137.9(8) . . ?
N70 N69 Fe6 119.8(8) . . ?
C177 N70 N69 112.9(11) . . ?
C177 N70 C185 132.3(11) . . ?
N69 N70 C185 114.8(10) . . ?
C180 N71 N72 104.7(10) . . ?
C180 N71 Fe6 136.8(8) . . ?
N72 N71 Fe6 117.4(8) . . ?
C182 N72 N71 110.4(11) . . ?
C182 N72 C185 132.4(11) . . ?
N71 N72 C185 117.2(11) . . ?
C6 C1 C2 124.1(12) . . ?
C6 C1 C7 121.5(12) . . ?
C2 C1 C7 114.3(13) . . ?
C3 C2 C1 118.4(12) . . ?
C3 C2 C35 119.1(13) . . ?
C1 C2 C35 122.5(11) . . ?
C4 C3 C2 120.3(13) . . ?
C4 C3 C36 118.4(12) . . ?
C2 C3 C36 121.2(12) . . ?
C3 C4 C5 119.5(13) . . ?
C3 C4 C64 123.8(12) . . ?
C5 C4 C64 116.7(13) . . ?
C4 C5 C6 125.6(14) . . ?
C4 C5 C65 123.3(14) . . ?
C6 C5 C65 111.1(14) . . ?
C1 C6 C5 111.9(13) . . ?
C1 C6 C93 118.9(14) . . ?
C5 C6 C93 129.1(16) . . ?
O1 C7 C1 105.6(8) . . ?
O1 C7 H7A 110.6 . . ?
C1 C7 H7A 110.6 . . ?
O1 C7 H7B 110.6 . . ?
C1 C7 H7B 110.6 . . ?
H7A C7 H7B 108.8 . . ?
O1 C8 C9 107.4(8) . . ?
O1 C8 H8A 110.2 . . ?
C9 C8 H8A 110.2 . . ?
O1 C8 H8B 110.2 . . ?
C9 C8 H8B 110.2 . . ?
H8A C8 H8B 108.5 . . ?
N5 C9 N3 107.2(10) . . ?
N5 C9 N1 111.4(10) . . ?
N3 C9 N1 108.6(9) . . ?
N5 C9 C8 108.9(8) . . ?
N3 C9 C8 108.3(10) . . ?
N1 C9 C8 112.3(10) . . ?
N1 C10 C11 111.2(11) . . ?
N1 C10 H10 124.4 . . ?
C11 C10 H10 124.4 . . ?
C10 C11 C12 101.3(12) . . ?
C10 C11 H11 129.3 . . ?
C12 C11 H11 129.3 . . ?
N2 C12 C11 112.0(11) . . ?
N2 C12 H12 124.0 . . ?
C11 C12 H12 124.0 . . ?
C14 C13 N3 111.5(11) . . ?
C14 C13 H13 124.2 . . ?
N3 C13 H13 124.2 . . ?
C13 C14 C15 102.6(14) . . ?
C13 C14 H14 128.7 . . ?
C15 C14 H14 128.7 . . ?
N4 C15 C14 114.1(12) . . ?
N4 C15 H15 123.0 . . ?
C14 C15 H15 123.0 . . ?
C17 C16 N5 108.0(9) . . ?
C17 C16 H16 126.0 . . ?
N5 C16 H16 126.0 . . ?
C16 C17 C18 104.6(10) . . ?
C16 C17 H17 127.7 . . ?
C18 C17 H17 127.7 . . ?
N6 C18 C17 111.5(10) . . ?
N6 C18 H18 124.3 . . ?
C17 C18 H18 124.3 . . ?
N7 C19 C20 109.4(10) . . ?
N7 C19 C22 124.9(9) . . ?
C20 C19 C22 125.6(11) . . ?
C21 C20 C19 106.7(11) . . ?
C21 C20 H20 126.6 . . ?
C19 C20 H20 126.6 . . ?
C20 C21 N8 106.8(10) . . ?
C20 C21 C23 131.3(11) . . ?
N8 C21 C23 121.9(11) . . ?
C19 C22 H22A 109.5 . . ?
C19 C22 H22B 109.5 . . ?
H22A C22 H22B 109.5 . . ?
C19 C22 H22C 109.5 . . ?
H22A C22 H22C 109.5 . . ?
H22B C22 H22C 109.5 . . ?
C21 C23 H23A 109.5 . . ?
C21 C23 H23B 109.5 . . ?
H23A C23 H23B 109.5 . . ?
C21 C23 H23C 109.5 . . ?
H23A C23 H23C 109.5 . . ?
H23B C23 H23C 109.5 . . ?
N9 C24 C25 108.9(11) . . ?
N9 C24 C27 121.5(12) . . ?
C25 C24 C27 129.4(13) . . ?
C26 C25 C24 107.3(12) . . ?
C26 C25 H25 126.4 . . ?
C24 C25 H25 126.4 . . ?
N10 C26 C25 106.6(11) . . ?
N10 C26 C28 125.3(12) . . ?
C25 C26 C28 127.9(12) . . ?
C24 C27 H27A 109.5 . . ?
C24 C27 H27B 109.5 . . ?
H27A C27 H27B 109.5 . . ?
C24 C27 H27C 109.5 . . ?
H27A C27 H27C 109.5 . . ?
H27B C27 H27C 109.5 . . ?
C26 C28 H28A 109.5 . . ?
C26 C28 H28B 109.5 . . ?
H28A C28 H28B 109.5 . . ?
C26 C28 H28C 109.5 . . ?
H28A C28 H28C 109.5 . . ?
H28B C28 H28C 109.5 . . ?
N11 C29 C30 109.3(11) . . ?
N11 C29 C32 120.6(11) . . ?
C30 C29 C32 130.0(13) . . ?
C31 C30 C29 108.0(13) . . ?
C31 C30 H30 126.0 . . ?
C29 C30 H30 126.0 . . ?
C30 C31 N12 108.7(10) . . ?
C30 C31 C33 131.2(14) . . ?
N12 C31 C33 120.0(12) . . ?
C29 C32 H32A 109.5 . . ?
C29 C32 H32B 109.5 . . ?
H32A C32 H32B 109.5 . . ?
C29 C32 H32C 109.5 . . ?
H32A C32 H32C 109.5 . . ?
H32B C32 H32C 109.5 . . ?
C31 C33 H33A 109.5 . . ?
C31 C33 H33B 109.5 . . ?
H33A C33 H33B 109.5 . . ?
C31 C33 H33C 109.5 . . ?
H33A C33 H33C 109.5 . . ?
H33B C33 H33C 109.5 . . ?
N8 C34 N10 112.0(11) . . ?
N8 C34 N12 113.2(10) . . ?
N10 C34 N12 108.7(9) . . ?
N8 C34 H34 107.6 . . ?
N10 C34 H34 107.6 . . ?
N12 C34 H34 107.6 . . ?
C2 C35 H35A 109.5 . . ?
C2 C35 H35B 109.5 . . ?
H35A C35 H35B 109.5 . . ?
C2 C35 H35C 109.5 . . ?
H35A C35 H35C 109.5 . . ?
H35B C35 H35C 109.5 . . ?
O2 C36 C3 106.3(8) . . ?
O2 C36 H36A 110.5 . . ?
C3 C36 H36A 110.5 . . ?
O2 C36 H36B 110.5 . . ?
C3 C36 H36B 110.5 . . ?
H36A C36 H36B 108.7 . . ?
O2 C37 C38 106.3(8) . . ?
O2 C37 H37A 110.5 . . ?
C38 C37 H37A 110.5 . . ?
O2 C37 H37B 110.5 . . ?
C38 C37 H37B 110.5 . . ?
H37A C37 H37B 108.7 . . ?
N15 C38 N17 110.6(8) . . ?
N15 C38 N13 107.8(9) . . ?
N17 C38 N13 108.4(10) . . ?
N15 C38 C37 111.6(10) . . ?
N17 C38 C37 111.0(8) . . ?
N13 C38 C37 107.3(8) . . ?
N13 C39 C40 107.5(10) . . ?
N13 C39 H39 126.2 . . ?
C40 C39 H39 126.2 . . ?
C41 C40 C39 105.6(10) . . ?
C41 C40 H40 127.2 . . ?
C39 C40 H40 127.2 . . ?
C40 C41 N14 110.1(10) . . ?
C40 C41 H41 125.0 . . ?
N14 C41 H41 125.0 . . ?
N15 C42 C43 109.0(10) . . ?
N15 C42 H42 125.5 . . ?
C43 C42 H42 125.5 . . ?
C44 C43 C42 106.1(13) . . ?
C44 C43 H43 127.0 . . ?
C42 C43 H43 127.0 . . ?
N16 C44 C43 111.8(12) . . ?
N16 C44 H44 124.1 . . ?
C43 C44 H44 124.1 . . ?
C46 C45 N17 107.4(10) . . ?
C46 C45 H45 126.3 . . ?
N17 C45 H45 126.3 . . ?
C45 C46 C47 104.4(11) . . ?
C45 C46 H46 127.8 . . ?
C47 C46 H46 127.8 . . ?
N18 C47 C46 112.8(11) . . ?
N18 C47 H47 123.6 . . ?
C46 C47 H47 123.6 . . ?
N19 C48 C49 113.1(11) . . ?
N19 C48 C51 120.2(10) . . ?
C49 C48 C51 126.7(12) . . ?
C50 C49 C48 106.9(13) . . ?
C50 C49 H49 126.5 . . ?
C48 C49 H49 126.5 . . ?
C49 C50 N20 106.2(10) . . ?
C49 C50 C52 133.4(12) . . ?
N20 C50 C52 120.3(11) . . ?
C48 C51 H51A 109.5 . . ?
C48 C51 H51B 109.5 . . ?
H51A C51 H51B 109.5 . . ?
C48 C51 H51C 109.5 . . ?
H51A C51 H51C 109.5 . . ?
H51B C51 H51C 109.5 . . ?
C50 C52 H52A 109.5 . . ?
C50 C52 H52B 109.5 . . ?
H52A C52 H52B 109.5 . . ?
C50 C52 H52C 109.5 . . ?
H52A C52 H52C 109.5 . . ?
H52B C52 H52C 109.5 . . ?
N21 C53 C54 112.2(10) . . ?
N21 C53 C56 123.4(9) . . ?
C54 C53 C56 124.2(12) . . ?
C55 C54 C53 105.4(11) . . ?
C55 C54 H54 127.3 . . ?
C53 C54 H54 127.3 . . ?
N22 C55 C54 106.8(9) . . ?
N22 C55 C57 124.5(10) . . ?
C54 C55 C57 128.7(11) . . ?
C53 C56 H56A 109.5 . . ?
C53 C56 H56B 109.5 . . ?
H56A C56 H56B 109.5 . . ?
C53 C56 H56C 109.5 . . ?
H56A C56 H56C 109.5 . . ?
H56B C56 H56C 109.5 . . ?
C55 C57 H57A 109.5 . . ?
C55 C57 H57B 109.5 . . ?
H57A C57 H57B 109.5 . . ?
C55 C57 H57C 109.5 . . ?
H57A C57 H57C 109.5 . . ?
H57B C57 H57C 109.5 . . ?
N23 C58 C59 108.7(12) . . ?
N23 C58 C61 122.7(12) . . ?
C59 C58 C61 128.3(14) . . ?
C58 C59 C60 113.2(15) . . ?
C58 C59 H59 123.4 . . ?
C60 C59 H59 123.4 . . ?
C59 C60 N24 101.4(12) . . ?
C59 C60 C62 135.0(17) . . ?
N24 C60 C62 123.6(15) . . ?
C58 C61 H61A 109.5 . . ?
C58 C61 H61B 109.4 . . ?
H61A C61 H61B 109.5 . . ?
C58 C61 H61C 109.5 . . ?
H61A C61 H61C 109.5 . . ?
H61B C61 H61C 109.5 . . ?
C60 C62 H62A 109.5 . . ?
C60 C62 H62B 109.5 . . ?
H62A C62 H62B 109.5 . . ?
C60 C62 H62C 109.5 . . ?
H62A C62 H62C 109.5 . . ?
H62B C62 H62C 109.5 . . ?
N22 C63 N20 111.9(11) . . ?
N22 C63 N24 110.9(9) . . ?
N20 C63 N24 110.5(10) . . ?
N22 C63 H63 107.8 . . ?
N20 C63 H63 107.8 . . ?
N24 C63 H63 107.8 . . ?
C4 C64 H64A 109.5 . . ?
C4 C64 H64B 109.5 . . ?
H64A C64 H64B 109.5 . . ?
C4 C64 H64C 109.5 . . ?
H64A C64 H64C 109.5 . . ?
H64B C64 H64C 109.5 . . ?
O3 C65 C5 107.6(10) . . ?
O3 C65 H65A 110.2 . . ?
C5 C65 H65A 110.2 . . ?
O3 C65 H65B 110.2 . . ?
C5 C65 H65B 110.2 . . ?
H65A C65 H65B 108.5 . . ?
O3 C66 C67 106.4(11) . . ?
O3 C66 H66A 110.5 . . ?
C67 C66 H66A 110.5 . . ?
O3 C66 H66B 110.5 . . ?
C67 C66 H66B 110.5 . . ?
H66A C66 H66B 108.6 . . ?
N25 C67 N29 110.7(9) . . ?
N25 C67 N27 107.4(11) . . ?
N29 C67 N27 107.2(10) . . ?
N25 C67 C66 110.7(11) . . ?
N29 C67 C66 109.9(10) . . ?
N27 C67 C66 110.8(10) . . ?
C69 C68 N25 107.8(11) . . ?
C69 C68 H68 126.1 . . ?
N25 C68 H68 126.1 . . ?
C68 C69 C70 104.8(13) . . ?
C68 C69 H69 127.6 . . ?
C70 C69 H69 127.6 . . ?
N26 C70 C69 109.1(12) . . ?
N26 C70 H70 125.5 . . ?
C69 C70 H70 125.5 . . ?
N27 C71 C72 110.4(11) . . ?
N27 C71 H71 124.8 . . ?
C72 C71 H71 124.8 . . ?
C71 C72 C73 101.5(12) . . ?
C71 C72 H72 129.3 . . ?
C73 C72 H72 129.3 . . ?
N28 C73 C72 112.8(12) . . ?
N28 C73 H73 123.6 . . ?
C72 C73 H73 123.6 . . ?
N29 C74 C75 106.6(9) . . ?
N29 C74 H74 126.7 . . ?
C75 C74 H74 126.7 . . ?
C76 C75 C74 101.5(11) . . ?
C76 C75 H75 129.2 . . ?
C74 C75 H75 129.2 . . ?
N30 C76 C75 115.0(11) . . ?
N30 C76 H76 122.5 . . ?
C75 C76 H76 122.5 . . ?
N31 C77 C78 115.2(14) . . ?
N31 C77 C80 120.6(13) . . ?
C78 C77 C80 122.8(16) . . ?
C77 C78 C79 102.4(15) . . ?
C77 C78 H78 128.8 . . ?
C79 C78 H78 128.8 . . ?
N32 C79 C78 108.1(11) . . ?
N32 C79 C81 121.7(14) . . ?
C78 C79 C81 130.1(15) . . ?
C77 C80 H80A 109.5 . . ?
C77 C80 H80B 109.5 . . ?
H80A C80 H80B 109.5 . . ?
C77 C80 H80C 109.5 . . ?
H80A C80 H80C 109.5 . . ?
H80B C80 H80C 109.5 . . ?
C79 C81 H81A 109.5 . . ?
C79 C81 H81B 109.5 . . ?
H81A C81 H81B 109.5 . . ?
C79 C81 H81C 109.5 . . ?
H81A C81 H81C 109.5 . . ?
H81B C81 H81C 109.5 . . ?
C83 C82 N33 109.6(15) . . ?
C83 C82 C85 129.4(18) . . ?
N33 C82 C85 121.0(12) . . ?
C84 C83 C82 109.2(17) . . ?
C84 C83 H83 125.4 . . ?
C82 C83 H83 125.4 . . ?
C83 C84 N34 106.6(14) . . ?
C83 C84 C86 132.7(16) . . ?
N34 C84 C86 120.7(18) . . ?
C82 C85 H85A 109.5 . . ?
C82 C85 H85B 109.5 . . ?
H85A C85 H85B 109.5 . . ?
C82 C85 H85C 109.5 . . ?
H85A C85 H85C 109.5 . . ?
H85B C85 H85C 109.5 . . ?
C84 C86 H86A 109.5 . . ?
C84 C86 H86B 109.5 . . ?
H86A C86 H86B 109.5 . . ?
C84 C86 H86C 109.5 . . ?
H86A C86 H86C 109.5 . . ?
H86B C86 H86C 109.5 . . ?
N35 C87 C88 110.4(12) . . ?
N35 C87 C90 123.1(11) . . ?
C88 C87 C90 126.4(14) . . ?
C89 C88 C87 105.9(14) . . ?
C89 C88 H88 127.0 . . ?
C87 C88 H88 127.0 . . ?
N36 C89 C88 105.4(13) . . ?
N36 C89 C91 126.2(15) . . ?
C88 C89 C91 128.4(15) . . ?
C87 C90 H90A 109.5 . . ?
C87 C90 H90B 109.5 . . ?
H90A C90 H90B 109.5 . . ?
C87 C90 H90C 109.5 . . ?
H90A C90 H90C 109.5 . . ?
H90B C90 H90C 109.5 . . ?
C89 C91 H91A 109.5 . . ?
C89 C91 H91B 109.5 . . ?
H91A C91 H91B 109.5 . . ?
C89 C91 H91C 109.5 . . ?
H91A C91 H91C 109.5 . . ?
H91B C91 H91C 109.5 . . ?
N32 C92 N36 113.9(14) . . ?
N32 C92 N34 108.2(12) . . ?
N36 C92 N34 106.6(12) . . ?
N32 C92 H92 109.3 . . ?
N36 C92 H92 109.3 . . ?
N34 C92 H92 109.3 . . ?
C6 C93 H93A 109.5 . . ?
C6 C93 H93B 109.5 . . ?
H93A C93 H93B 109.5 . . ?
C6 C93 H93C 109.5 . . ?
H93A C93 H93C 109.5 . . ?
H93B C93 H93C 109.5 . . ?
C99 C94 C95 119.2(14) . . ?
C99 C94 C100 121.0(16) . . ?
C95 C94 C100 119.8(15) . . ?
C96 C95 C94 118.2(13) . . ?
C96 C95 C128 120.8(14) . . ?
C94 C95 C128 121.0(14) . . ?
C95 C96 C97 123.4(13) . . ?
C95 C96 C129 118.0(12) . . ?
C97 C96 C129 118.3(13) . . ?
C96 C97 C98 117.0(13) . . ?
C96 C97 C157 123.1(12) . . ?
C98 C97 C157 120.0(12) . . ?
C99 C98 C97 123.0(14) . . ?
C99 C98 C158 117.3(14) . . ?
C97 C98 C158 119.6(14) . . ?
C98 C99 C94 119.0(14) . . ?
C98 C99 C186 123.0(17) . . ?
C94 C99 C186 118.0(16) . . ?
O4 C100 C94 103.4(10) . . ?
O4 C100 H10A 111.1 . . ?
C94 C100 H10A 111.1 . . ?
O4 C100 H10B 111.1 . . ?
C94 C100 H10B 111.1 . . ?
H10A C100 H10B 109.0 . . ?
O4 C101 C102 109.5(10) . . ?
O4 C101 H10C 109.8 . . ?
C102 C101 H10C 109.8 . . ?
O4 C101 H10D 109.8 . . ?
C102 C101 H10D 109.8 . . ?
H10C C101 H10D 108.2 . . ?
N39 C102 N37 109.2(10) . . ?
N39 C102 N41 110.3(10) . . ?
N37 C102 N41 104.4(10) . . ?
N39 C102 C101 113.9(11) . . ?
N37 C102 C101 110.9(11) . . ?
N41 C102 C101 107.7(11) . . ?
C104 C103 N37 107.3(11) . . ?
C104 C103 H103 126.4 . . ?
N37 C103 H103 126.4 . . ?
C103 C104 C105 104.6(12) . . ?
C103 C104 H104 127.7 . . ?
C105 C104 H104 127.7 . . ?
N38 C105 C104 110.6(12) . . ?
N38 C105 H105 124.7 . . ?
C104 C105 H105 124.7 . . ?
C107 C106 N39 108.8(11) . . ?
C107 C106 H106 125.6 . . ?
N39 C106 H106 125.6 . . ?
C106 C107 C108 103.5(11) . . ?
C106 C107 H107 128.3 . . ?
C108 C107 H107 128.3 . . ?
N40 C108 C107 112.5(10) . . ?
N40 C108 H108 123.8 . . ?
C107 C108 H108 123.8 . . ?
C110 C109 N41 106.8(10) . . ?
C110 C109 H109 126.6 . . ?
N41 C109 H109 126.6 . . ?
C109 C110 C111 104.3(12) . . ?
C109 C110 H110 127.8 . . ?
C111 C110 H110 127.8 . . ?
N42 C111 C110 115.2(12) . . ?
N42 C111 H111 122.4 . . ?
C110 C111 H111 122.4 . . ?
N43 C112 C113 110.7(10) . . ?
N43 C112 C115 124.6(10) . . ?
C113 C112 C115 124.7(11) . . ?
C112 C113 C114 106.1(11) . . ?
C112 C113 H113 127.0 . . ?
C114 C113 H113 127.0 . . ?
N44 C114 C113 106.1(10) . . ?
N44 C114 C116 123.6(10) . . ?
C113 C114 C116 130.1(10) . . ?
C112 C115 H11A 109.5 . . ?
C112 C115 H11B 109.5 . . ?
H11A C115 H11B 109.5 . . ?
C112 C115 H11C 109.5 . . ?
H11A C115 H11C 109.5 . . ?
H11B C115 H11C 109.5 . . ?
C114 C116 H11D 109.5 . . ?
C114 C116 H11E 109.5 . . ?
H11D C116 H11E 109.5 . . ?
C114 C116 H11F 109.5 . . ?
H11D C116 H11F 109.5 . . ?
H11E C116 H11F 109.5 . . ?
N45 C117 C118 112.8(10) . . ?
N45 C117 C120 122.6(10) . . ?
C118 C117 C120 124.6(11) . . ?
C117 C118 C119 104.7(11) . . ?
C117 C118 H118 127.7 . . ?
C119 C118 H118 127.7 . . ?
N46 C119 C118 107.5(11) . . ?
N46 C119 C121 123.6(11) . . ?
C118 C119 C121 128.8(12) . . ?
C117 C120 H12A 109.5 . . ?
C117 C120 H12B 109.5 . . ?
H12A C120 H12B 109.5 . . ?
C117 C120 H12C 109.5 . . ?
H12A C120 H12C 109.5 . . ?
H12B C120 H12C 109.5 . . ?
C119 C121 H12D 109.5 . . ?
C119 C121 H12E 109.5 . . ?
H12D C121 H12E 109.5 . . ?
C119 C121 H12F 109.5 . . ?
H12D C121 H12F 109.5 . . ?
H12E C121 H12F 109.5 . . ?
N47 C122 C123 111.8(10) . . ?
N47 C122 C125 122.7(10) . . ?
C123 C122 C125 125.0(12) . . ?
C124 C123 C122 105.5(11) . . ?
C124 C123 H123 127.2 . . ?
C122 C123 H123 127.2 . . ?
C123 C124 N48 107.4(10) . . ?
C123 C124 C126 131.3(11) . . ?
N48 C124 C126 121.3(11) . . ?
C122 C125 H12G 109.5 . . ?
C122 C125 H12H 109.5 . . ?
H12G C125 H12H 109.5 . . ?
C122 C125 H12I 109.5 . . ?
H12G C125 H12I 109.5 . . ?
H12H C125 H12I 109.5 . . ?
C124 C126 H12J 109.5 . . ?
C124 C126 H12K 109.5 . . ?
H12J C126 H12K 109.5 . . ?
C124 C126 H12L 109.5 . . ?
H12J C126 H12L 109.5 . . ?
H12K C126 H12L 109.5 . . ?
N48 C127 N44 111.4(9) . . ?
N48 C127 N46 110.3(9) . . ?
N44 C127 N46 108.4(9) . . ?
N48 C127 H127 108.9 . . ?
N44 C127 H127 108.9 . . ?
N46 C127 H127 108.9 . . ?
C95 C128 H12M 109.5 . . ?
C95 C128 H12N 109.5 . . ?
H12M C128 H12N 109.5 . . ?
C95 C128 H12O 109.5 . . ?
H12M C128 H12O 109.5 . . ?
H12N C128 H12O 109.5 . . ?
O5 C129 C96 110.3(9) . . ?
O5 C129 H12P 109.6 . . ?
C96 C129 H12P 109.6 . . ?
O5 C129 H12Q 109.6 . . ?
C96 C129 H12Q 109.6 . . ?
H12P C129 H12Q 108.1 . . ?
O5 C130 C131 106.8(8) . . ?
O5 C130 H13A 110.4 . . ?
C131 C130 H13A 110.4 . . ?
O5 C130 H13B 110.4 . . ?
C131 C130 H13B 110.4 . . ?
H13A C130 H13B 108.6 . . ?
N53 C131 N49 109.4(9) . . ?
N53 C131 N51 109.0(9) . . ?
N49 C131 N51 105.7(8) . . ?
N53 C131 C130 109.7(8) . . ?
N49 C131 C130 110.3(9) . . ?
N51 C131 C130 112.7(9) . . ?
N49 C132 C133 106.8(12) . . ?
N49 C132 H132 126.6 . . ?
C133 C132 H132 126.6 . . ?
C134 C133 C132 102.8(12) . . ?
C134 C133 H133 128.6 . . ?
C132 C133 H133 128.6 . . ?
N50 C134 C133 114.3(12) . . ?
N50 C134 H134 122.9 . . ?
C133 C134 H134 122.9 . . ?
N51 C135 C136 106.7(10) . . ?
N51 C135 H135 126.6 . . ?
C136 C135 H135 126.6 . . ?
C135 C136 C137 105.9(12) . . ?
C135 C136 H136 127.1 . . ?
C137 C136 H136 127.1 . . ?
N52 C137 C136 108.2(11) . . ?
N52 C137 H137 125.9 . . ?
C136 C137 H137 125.9 . . ?
N53 C138 C139 104.2(9) . . ?
N53 C138 H138 127.9 . . ?
C139 C138 H138 127.9 . . ?
C140 C139 C138 105.5(10) . . ?
C140 C139 H139 127.2 . . ?
C138 C139 H139 127.2 . . ?
N54 C140 C139 112.5(9) . . ?
N54 C140 H140 123.8 . . ?
C139 C140 H140 123.8 . . ?
N55 C141 C142 109.2(12) . . ?
N55 C141 C144 124.0(11) . . ?
C142 C141 C144 126.7(14) . . ?
C143 C142 C141 106.6(14) . . ?
C143 C142 H142 126.7 . . ?
C141 C142 H142 126.7 . . ?
N56 C143 C142 105.7(11) . . ?
N56 C143 C145 125.5(11) . . ?
C142 C143 C145 128.7(13) . . ?
C141 C144 H14A 109.5 . . ?
C141 C144 H14B 109.5 . . ?
H14A C144 H14B 109.5 . . ?
C141 C144 H14C 109.5 . . ?
H14A C144 H14C 109.5 . . ?
H14B C144 H14C 109.5 . . ?
C143 C145 H14D 109.5 . . ?
C143 C145 H14E 109.5 . . ?
H14D C145 H14E 109.5 . . ?
C143 C145 H14F 109.5 . . ?
H14D C145 H14F 109.5 . . ?
H14E C145 H14F 109.5 . . ?
N57 C146 C147 113.1(11) . . ?
N57 C146 C149 118.8(11) . . ?
C147 C146 C149 128.1(11) . . ?
C148 C147 C146 106.3(12) . . ?
C148 C147 H147 126.9 . . ?
C146 C147 H147 126.9 . . ?
C147 C148 N58 108.6(11) . . ?
C147 C148 C150 131.3(11) . . ?
N58 C148 C150 120.1(9) . . ?
C146 C149 H14G 109.5 . . ?
C146 C149 H14H 109.5 . . ?
H14G C149 H14H 109.5 . . ?
C146 C149 H14I 109.5 . . ?
H14G C149 H14I 109.5 . . ?
H14H C149 H14I 109.5 . . ?
C148 C150 H15A 109.5 . . ?
C148 C150 H15B 109.5 . . ?
H15A C150 H15B 109.5 . . ?
C148 C150 H15C 109.5 . . ?
H15A C150 H15C 109.5 . . ?
H15B C150 H15C 109.5 . . ?
N59 C151 C152 109.4(9) . . ?
N59 C151 C154 124.2(10) . . ?
C152 C151 C154 126.3(12) . . ?
C153 C152 C151 106.0(11) . . ?
C153 C152 H152 127.0 . . ?
C151 C152 H152 127.0 . . ?
N60 C153 C152 106.4(11) . . ?
N60 C153 C155 126.2(10) . . ?
C152 C153 C155 127.2(11) . . ?
C151 C154 H15D 109.5 . . ?
C151 C154 H15E 109.5 . . ?
H15D C154 H15E 109.5 . . ?
C151 C154 H15F 109.5 . . ?
H15D C154 H15F 109.5 . . ?
H15E C154 H15F 109.5 . . ?
C153 C155 H15G 109.5 . . ?
C153 C155 H15H 109.5 . . ?
H15G C155 H15H 109.5 . . ?
C153 C155 H15I 109.5 . . ?
H15G C155 H15I 109.5 . . ?
H15H C155 H15I 109.5 . . ?
N56 C156 N60 112.5(9) . . ?
N56 C156 N58 110.6(9) . . ?
N60 C156 N58 109.1(9) . . ?
N56 C156 H156 108.2 . . ?
N60 C156 H156 108.2 . . ?
N58 C156 H156 108.2 . . ?
C97 C157 H15J 109.5 . . ?
C97 C157 H15K 109.5 . . ?
H15J C157 H15K 109.5 . . ?
C97 C157 H15L 109.5 . . ?
H15J C157 H15L 109.5 . . ?
H15K C157 H15L 109.5 . . ?
O6 C158 C98 107.9(10) . . ?
O6 C158 H15M 110.1 . . ?
C98 C158 H15M 110.1 . . ?
O6 C158 H15N 110.1 . . ?
C98 C158 H15N 110.1 . . ?
H15M C158 H15N 108.4 . . ?
O6 C159 C160 103.8(9) . . ?
O6 C159 H15O 111.0 . . ?
C160 C159 H15O 111.0 . . ?
O6 C159 H15P 111.0 . . ?
C160 C159 H15P 111.0 . . ?
H15O C159 H15P 109.0 . . ?
N63 C160 N65 113.3(10) . . ?
N63 C160 N61 108.0(10) . . ?
N65 C160 N61 106.0(10) . . ?
N63 C160 C159 113.7(12) . . ?
N65 C160 C159 109.7(11) . . ?
N61 C160 C159 105.6(10) . . ?
N61 C161 C162 104.5(12) . . ?
N61 C161 H161 127.7 . . ?
C162 C161 H161 127.7 . . ?
C163 C162 C161 107.5(12) . . ?
C163 C162 H162 126.2 . . ?
C161 C162 H162 126.2 . . ?
N62 C163 C162 110.7(12) . . ?
N62 C163 H163 124.7 . . ?
C162 C163 H163 124.7 . . ?
N63 C164 C165 106.7(14) . . ?
N63 C164 H164 126.7 . . ?
C165 C164 H164 126.7 . . ?
C164 C165 C166 108.1(16) . . ?
C164 C165 H165 125.9 . . ?
C166 C165 H165 125.9 . . ?
N64 C166 C165 108.5(15) . . ?
N64 C166 H166 125.8 . . ?
C165 C166 H166 125.8 . . ?
C168 C167 N65 108.8(11) . . ?
C168 C167 H167 125.6 . . ?
N65 C167 H167 125.6 . . ?
C167 C168 C169 106.7(14) . . ?
C167 C168 H168 126.7 . . ?
C169 C168 H168 126.7 . . ?
N66 C169 C168 110.4(12) . . ?
N66 C169 H169 124.8 . . ?
C168 C169 H169 124.8 . . ?
N67 C170 C171 107.7(14) . . ?
N67 C170 C173 121.6(13) . . ?
C171 C170 C173 130.5(15) . . ?
C172 C171 C170 110.4(16) . . ?
C172 C171 H171 124.8 . . ?
C170 C171 H171 124.8 . . ?
C171 C172 N68 105.5(15) . . ?
C171 C172 C174 130.4(15) . . ?
N68 C172 C174 123.9(14) . . ?
C170 C173 H17A 109.5 . . ?
C170 C173 H17B 109.5 . . ?
H17A C173 H17B 109.5 . . ?
C170 C173 H17C 109.5 . . ?
H17A C173 H17C 109.5 . . ?
H17B C173 H17C 109.5 . . ?
C172 C174 H17D 109.5 . . ?
C172 C174 H17E 109.5 . . ?
H17D C174 H17E 109.5 . . ?
C172 C174 H17F 109.5 . . ?
H17D C174 H17F 109.5 . . ?
H17E C174 H17F 109.5 . . ?
N69 C175 C176 110.2(11) . . ?
N69 C175 C178 123.7(11) . . ?
C176 C175 C178 126.0(13) . . ?
C177 C176 C175 108.9(13) . . ?
C177 C176 H176 125.5 . . ?
C175 C176 H176 125.5 . . ?
C176 C177 N70 105.8(12) . . ?
C176 C177 C179 132.2(14) . . ?
N70 C177 C179 122.1(14) . . ?
C175 C178 H17G 109.5 . . ?
C175 C178 H17H 109.5 . . ?
H17G C178 H17H 109.5 . . ?
C175 C178 H17I 109.5 . . ?
H17G C178 H17I 109.5 . . ?
H17H C178 H17I 109.5 . . ?
C177 C179 H17J 109.5 . . ?
C177 C179 H17K 109.5 . . ?
H17J C179 H17K 109.5 . . ?
C177 C179 H17L 109.5 . . ?
H17J C179 H17L 109.5 . . ?
H17K C179 H17L 109.5 . . ?
N71 C180 C181 109.9(11) . . ?
N71 C180 C183 125.1(12) . . ?
C181 C180 C183 125.0(14) . . ?
C182 C181 C180 107.9(13) . . ?
C182 C181 H181 126.0 . . ?
C180 C181 H181 126.0 . . ?
C181 C182 N72 107.1(12) . . ?
C181 C182 C184 131.2(15) . . ?
N72 C182 C184 121.6(13) . . ?
C180 C183 H18A 109.5 . . ?
C180 C183 H18B 109.4 . . ?
H18A C183 H18B 109.5 . . ?
C180 C183 H18C 109.4 . . ?
H18A C183 H18C 109.5 . . ?
H18B C183 H18C 109.5 . . ?
C180 C183 H18D 109.4 . . ?
H18A C183 H18D 141.1 . . ?
H18B C183 H18D 56.3 . . ?
H18C C183 H18D 56.3 . . ?
C180 C183 H18E 109.5 . . ?
H18A C183 H18E 56.2 . . ?
H18B C183 H18E 141.1 . . ?
H18C C183 H18E 56.3 . . ?
H18D C183 H18E 109.5 . . ?
C180 C183 H18F 109.5 . . ?
H18A C183 H18F 56.3 . . ?
H18B C183 H18F 56.3 . . ?
H18C C183 H18F 141.1 . . ?
H18D C183 H18F 109.5 . . ?
H18E C183 H18F 109.5 . . ?
C182 C184 H18G 109.5 . . ?
C182 C184 H18H 109.5 . . ?
H18G C184 H18H 109.5 . . ?
C182 C184 H18I 109.5 . . ?
H18G C184 H18I 109.5 . . ?
H18H C184 H18I 109.5 . . ?
N72 C185 N70 110.3(11) . . ?
N72 C185 N68 111.6(11) . . ?
N70 C185 N68 109.9(12) . . ?
N72 C185 H185 108.3 . . ?
N70 C185 H185 108.3 . . ?
N68 C185 H185 108.3 . . ?
C99 C186 H18J 109.5 . . ?
C99 C186 H18K 109.5 . . ?
H18J C186 H18K 109.5 . . ?
C99 C186 H18L 109.5 . . ?
H18J C186 H18L 109.5 . . ?
H18K C186 H18L 109.5 . . ?

loop_
_geom_bond_atom_site_label_1
_geom_bond_atom_site_label_2
_geom_bond_distance
_geom_bond_site_symmetry_2
_geom_bond_publ_flag
B1D F1D 1.317(8) . ?
B1D F4D 1.338(8) . ?
B1D F2D 1.380(9) . ?
B1D F3D 1.380(8) . ?
B1A F1A 1.33(3) . ?
B1A F4A 1.35(2) . ?
B1A F2A 1.52(3) . ?
B1A F3A 1.61(3) . ?
B1B F3B 1.36(2) . ?
B1B F4B 1.37(2) . ?
B1B F2B 1.40(2) . ?
B1B F1B 1.41(2) . ?
B1C F1C 1.317(8) . ?
B1C F4C 1.338(8) . ?
B1C F2C 1.380(9) . ?
B1C F3C 1.380(8) . ?
B1E F1E 1.317(8) . ?
B1E F4E 1.338(8) . ?
B1E F2E 1.380(9) . ?
B1E F3E 1.380(8) . ?
B1F F2F 1.298(16) . ?
B1F F3F 1.324(17) . ?
B1F F4F 1.402(14) . ?
B1F F1F 1.460(16) . ?
B1G F1G 1.317(8) . ?
B1G F4G 1.338(8) . ?
B1G F2G 1.380(9) . ?
B1G F3G 1.380(8) . ?
B1H F4H 1.33(2) . ?
B1H F3H 1.356(18) . ?
B1H F2H 1.382(15) . ?
B1H F1H 1.385(18) . ?
B1I F1I 1.317(8) . ?
B1I F4I 1.338(8) . ?
B1I F2I 1.380(9) . ?
B1I F3I 1.380(8) . ?
B1J F1J 1.317(8) . ?
B1J F4J 1.338(8) . ?
B1J F2J 1.380(9) . ?
B1J F3J 1.380(8) . ?
B1K F1K 1.21(2) . ?
B1K F3K 1.33(2) . ?
B1K F2K 1.39(2) . ?
B1K F4K 1.43(3) . ?
B1K F5K 1.52(3) . ?
Fe1 N4 1.921(11) . ?
Fe1 N2 1.957(9) . ?
Fe1 N6 1.967(8) . ?
Fe1 N9 1.976(8) . ?
Fe1 N7 2.001(9) . ?
Fe1 N11 2.010(11) . ?
Fe2 N18 1.942(9) . ?
Fe2 N16 1.947(11) . ?
Fe2 N14 1.959(9) . ?
Fe2 N19 1.972(9) . ?
Fe2 N21 1.985(8) . ?
Fe2 N23 2.008(12) . ?
Fe3 N28 1.961(11) . ?
Fe3 N26 1.971(12) . ?
Fe3 N35 1.972(10) . ?
Fe3 N31 1.974(13) . ?
Fe3 N30 1.975(10) . ?
Fe3 N33 1.985(13) . ?
Fe4 N42 1.905(11) . ?
Fe4 N40 1.948(8) . ?
Fe4 N38 1.972(9) . ?
Fe4 N43 1.984(8) . ?
Fe4 N47 1.996(8) . ?
Fe4 N45 2.023(9) . ?
Fe5 N54 1.937(8) . ?
Fe5 N50 1.946(9) . ?
Fe5 N52 1.955(9) . ?
Fe5 N57 1.974(8) . ?
Fe5 N59 1.994(9) . ?
Fe5 N55 1.996(10) . ?
Fe6 N66 1.939(11) . ?
Fe6 N62 1.952(10) . ?
Fe6 N69 1.967(10) . ?
Fe6 N64 1.973(12) . ?
Fe6 N71 1.974(10) . ?
Fe6 N67 2.033(12) . ?
O1 C7 1.420(12) . ?
O1 C8 1.456(13) . ?
O2 C36 1.444(11) . ?
O2 C37 1.448(13) . ?
O3 C66 1.437(14) . ?
O3 C65 1.474(12) . ?
O4 C101 1.414(14) . ?
O4 C100 1.519(12) . ?
O5 C130 1.407(13) . ?
O5 C129 1.422(11) . ?
O6 C158 1.421(15) . ?
O6 C159 1.480(14) . ?
N1 C10 1.345(14) . ?
N1 N2 1.382(11) . ?
N1 C9 1.439(15) . ?
N2 C12 1.294(15) . ?
N3 C13 1.372(16) . ?
N3 N4 1.403(11) . ?
N3 C9 1.436(15) . ?
N4 C15 1.342(15) . ?
N5 N6 1.359(11) . ?
N5 C16 1.369(12) . ?
N5 C9 1.429(13) . ?
N6 C18 1.344(13) . ?
N7 N8 1.349(11) . ?
N7 C19 1.354(14) . ?
N8 C21 1.346(13) . ?
N8 C34 1.424(14) . ?
N9 C24 1.327(15) . ?
N9 N10 1.394(11) . ?
N10 C26 1.326(14) . ?
N10 C34 1.439(14) . ?
N11 C29 1.306(14) . ?
N11 N12 1.408(11) . ?
N12 C31 1.362(16) . ?
N12 C34 1.448(15) . ?
N13 C39 1.269(13) . ?
N13 N14 1.356(11) . ?
N13 C38 1.517(13) . ?
N14 C41 1.355(14) . ?
N15 C42 1.352(15) . ?
N15 C38 1.424(14) . ?
N15 N16 1.436(11) . ?
N16 C44 1.341(15) . ?
N17 C45 1.357(13) . ?
N17 N18 1.368(10) . ?
N17 C38 1.443(13) . ?
N18 C47 1.286(14) . ?
N19 C48 1.329(13) . ?
N19 N20 1.421(11) . ?
N20 C50 1.419(14) . ?
N20 C63 1.438(14) . ?
N21 C53 1.325(14) . ?
N21 N22 1.378(10) . ?
N22 C55 1.358(13) . ?
N22 C63 1.428(14) . ?
N23 C58 1.348(15) . ?
N23 N24 1.404(12) . ?
N24 C60 1.375(18) . ?
N24 C63 1.465(16) . ?
N25 N26 1.343(12) . ?
N25 C68 1.378(16) . ?
N25 C67 1.446(15) . ?
N26 C70 1.361(17) . ?
N27 C71 1.337(15) . ?
N27 N28 1.391(12) . ?
N27 C67 1.508(15) . ?
N28 C73 1.319(16) . ?
N29 C74 1.319(14) . ?
N29 N30 1.370(11) . ?
N29 C67 1.497(14) . ?
N30 C76 1.260(14) . ?
N31 C77 1.331(18) . ?
N31 N32 1.421(14) . ?
N32 C79 1.323(18) . ?
N32 C92 1.426(18) . ?
N33 N34 1.380(13) . ?
N33 C82 1.38(2) . ?
N34 C84 1.414(19) . ?
N34 C92 1.522(19) . ?
N35 N36 1.352(12) . ?
N35 C87 1.364(16) . ?
N36 C89 1.342(17) . ?
N36 C92 1.429(16) . ?
N37 N38 1.344(11) . ?
N37 C103 1.379(15) . ?
N37 C102 1.485(16) . ?
N38 C105 1.306(14) . ?
N39 N40 1.390(11) . ?
N39 C106 1.406(14) . ?
N39 C102 1.416(15) . ?
N40 C108 1.334(14) . ?
N41 C109 1.379(15) . ?
N41 N42 1.400(11) . ?
N41 C102 1.499(16) . ?
N42 C111 1.289(14) . ?
N43 C112 1.338(13) . ?
N43 N44 1.389(11) . ?
N44 C114 1.297(13) . ?
N44 C127 1.448(13) . ?
N45 C117 1.311(13) . ?
N45 N46 1.409(11) . ?
N46 C119 1.330(14) . ?
N46 C127 1.470(14) . ?
N47 C122 1.298(14) . ?
N47 N48 1.373(11) . ?
N48 C124 1.402(13) . ?
N48 C127 1.422(13) . ?
N49 C132 1.340(14) . ?
N49 N50 1.377(12) . ?
N49 C131 1.467(14) . ?
N50 C134 1.304(14) . ?
N51 C135 1.338(13) . ?
N51 N52 1.351(11) . ?
N51 C131 1.491(14) . ?
N52 C137 1.320(14) . ?
N53 C138 1.368(13) . ?
N53 N54 1.374(11) . ?
N53 C131 1.464(12) . ?
N54 C140 1.333(13) . ?
N55 C141 1.331(15) . ?
N55 N56 1.356(11) . ?
N56 C143 1.352(14) . ?
N56 C156 1.420(13) . ?
N57 C146 1.376(13) . ?
N57 N58 1.441(11) . ?
N58 C148 1.365(13) . ?
N58 C156 1.458(13) . ?
N59 C151 1.335(14) . ?
N59 N60 1.366(11) . ?
N60 C153 1.348(13) . ?
N60 C156 1.420(13) . ?
N61 C161 1.358(14) . ?
N61 N62 1.401(13) . ?
N61 C160 1.515(14) . ?
N62 C163 1.343(14) . ?
N63 C164 1.345(17) . ?
N63 C160 1.443(16) . ?
N63 N64 1.447(14) . ?
N64 C166 1.293(16) . ?
N65 C167 1.359(16) . ?
N65 N66 1.405(12) . ?
N65 C160 1.448(15) . ?
N66 C169 1.354(15) . ?
N67 C170 1.330(16) . ?
N67 N68 1.370(14) . ?
N68 C172 1.355(17) . ?
N68 C185 1.477(16) . ?
N69 C175 1.354(15) . ?
N69 N70 1.400(12) . ?
N70 C177 1.348(16) . ?
N70 C185 1.439(15) . ?
N71 C180 1.315(15) . ?
N71 N72 1.401(12) . ?
N72 C182 1.362(16) . ?
N72 C185 1.429(16) . ?
C1 C6 1.427(18) . ?
C1 C2 1.436(17) . ?
C1 C7 1.585(17) . ?
C2 C3 1.392(15) . ?
C2 C35 1.452(17) . ?
C3 C4 1.382(16) . ?
C3 C36 1.524(16) . ?
C4 C5 1.388(17) . ?
C4 C64 1.504(16) . ?
C5 C6 1.428(17) . ?
C5 C65 1.547(19) . ?
C6 C93 1.461(17) . ?
C7 H7A 0.9900 . ?
C7 H7B 0.9900 . ?
C8 C9 1.554(14) . ?
C8 H8A 0.9900 . ?
C8 H8B 0.9900 . ?
C10 C11 1.365(18) . ?
C10 H10 0.9500 . ?
C11 C12 1.461(16) . ?
C11 H11 0.9500 . ?
C12 H12 0.9500 . ?
C13 C14 1.369(17) . ?
C13 H13 0.9500 . ?
C14 C15 1.381(17) . ?
C14 H14 0.9500 . ?
C15 H15 0.9500 . ?
C16 C17 1.365(15) . ?
C16 H16 0.9500 . ?
C17 C18 1.406(15) . ?
C17 H17 0.9500 . ?
C18 H18 0.9500 . ?
C19 C20 1.412(14) . ?
C19 C22 1.539(15) . ?
C20 C21 1.334(17) . ?
C20 H20 0.9500 . ?
C21 C23 1.538(14) . ?
C22 H22A 0.9800 . ?
C22 H22B 0.9800 . ?
C22 H22C 0.9800 . ?
C23 H23A 0.9800 . ?
C23 H23B 0.9800 . ?
C23 H23C 0.9800 . ?
C24 C25 1.416(17) . ?
C24 C27 1.499(17) . ?
C25 C26 1.364(18) . ?
C25 H25 0.9500 . ?
C26 C28 1.524(16) . ?
C27 H27A 0.9800 . ?
C27 H27B 0.9800 . ?
C27 H27C 0.9800 . ?
C28 H28A 0.9800 . ?
C28 H28B 0.9800 . ?
C28 H28C 0.9800 . ?
C29 C30 1.403(16) . ?
C29 C32 1.520(14) . ?
C30 C31 1.299(16) . ?
C30 H30 0.9500 . ?
C31 C33 1.546(15) . ?
C32 H32A 0.9800 . ?
C32 H32B 0.9800 . ?
C32 H32C 0.9800 . ?
C33 H33A 0.9800 . ?
C33 H33B 0.9800 . ?
C33 H33C 0.9800 . ?
C34 H34 1.0000 . ?
C35 H35A 0.9800 . ?
C35 H35B 0.9800 . ?
C35 H35C 0.9800 . ?
C36 H36A 0.9900 . ?
C36 H36B 0.9900 . ?
C37 C38 1.533(13) . ?
C37 H37A 0.9900 . ?
C37 H37B 0.9900 . ?
C39 C40 1.386(16) . ?
C39 H39 0.9500 . ?
C40 C41 1.350(15) . ?
C40 H40 0.9500 . ?
C41 H41 0.9500 . ?
C42 C43 1.381(16) . ?
C42 H42 0.9500 . ?
C43 C44 1.370(16) . ?
C43 H43 0.9500 . ?
C44 H44 0.9500 . ?
C45 C46 1.337(15) . ?
C45 H45 0.9500 . ?
C46 C47 1.410(15) . ?
C46 H46 0.9500 . ?
C47 H47 0.9500 . ?
C48 C49 1.419(15) . ?
C48 C51 1.471(17) . ?
C49 C50 1.346(18) . ?
C49 H49 0.9500 . ?
C50 C52 1.513(15) . ?
C51 H51A 0.9800 . ?
C51 H51B 0.9800 . ?
C51 H51C 0.9800 . ?
C52 H52A 0.9800 . ?
C52 H52B 0.9800 . ?
C52 H52C 0.9800 . ?
C53 C54 1.395(15) . ?
C53 C56 1.559(14) . ?
C54 C55 1.365(16) . ?
C54 H54 0.9500 . ?
C55 C57 1.516(13) . ?
C56 H56A 0.9800 . ?
C56 H56B 0.9800 . ?
C56 H56C 0.9800 . ?
C57 H57A 0.9800 . ?
C57 H57B 0.9800 . ?
C57 H57C 0.9800 . ?
C58 C59 1.350(16) . ?
C58 C61 1.498(17) . ?
C59 C60 1.357(18) . ?
C59 H59 0.9500 . ?
C60 C62 1.466(18) . ?
C61 H61A 0.9800 . ?
C61 H61B 0.9800 . ?
C61 H61C 0.9800 . ?
C62 H62A 0.9800 . ?
C62 H62B 0.9800 . ?
C62 H62C 0.9800 . ?
C63 H63 1.0000 . ?
C64 H64A 0.9800 . ?
C64 H64B 0.9800 . ?
C64 H64C 0.9800 . ?
C65 H65A 0.9900 . ?
C65 H65B 0.9900 . ?
C66 C67 1.551(15) . ?
C66 H66A 0.9900 . ?
C66 H66B 0.9900 . ?
C68 C69 1.374(17) . ?
C68 H68 0.9500 . ?
C69 C70 1.453(18) . ?
C69 H69 0.9500 . ?
C70 H70 0.9500 . ?
C71 C72 1.388(17) . ?
C71 H71 0.9500 . ?
C72 C73 1.446(17) . ?
C72 H72 0.9500 . ?
C73 H73 0.9500 . ?
C74 C75 1.415(16) . ?
C74 H74 0.9500 . ?
C75 C76 1.406(16) . ?
C75 H75 0.9500 . ?
C76 H76 0.9500 . ?
C77 C78 1.377(19) . ?
C77 C80 1.509(18) . ?
C78 C79 1.43(2) . ?
C78 H78 0.9500 . ?
C79 C81 1.55(2) . ?
C80 H80A 0.9800 . ?
C80 H80B 0.9800 . ?
C80 H80C 0.9800 . ?
C81 H81A 0.9800 . ?
C81 H81B 0.9800 . ?
C81 H81C 0.9800 . ?
C82 C83 1.381(17) . ?
C82 C85 1.51(2) . ?
C83 C84 1.33(2) . ?
C83 H83 0.9500 . ?
C84 C86 1.504(18) . ?
C85 H85A 0.9800 . ?
C85 H85B 0.9800 . ?
C85 H85C 0.9800 . ?
C86 H86A 0.9800 . ?
C86 H86B 0.9800 . ?
C86 H86C 0.9800 . ?
C87 C88 1.409(18) . ?
C87 C90 1.511(16) . ?
C88 C89 1.39(2) . ?
C88 H88 0.9500 . ?
C89 C91 1.544(18) . ?
C90 H90A 0.9800 . ?
C90 H90B 0.9800 . ?
C90 H90C 0.9800 . ?
C91 H91A 0.9800 . ?
C91 H91B 0.9800 . ?
C91 H91C 0.9800 . ?
C92 H92 1.0000 . ?
C93 H93A 0.9800 . ?
C93 H93B 0.9800 . ?
C93 H93C 0.9800 . ?
C94 C99 1.42(2) . ?
C94 C95 1.472(19) . ?
C94 C100 1.544(19) . ?
C95 C96 1.375(17) . ?
C95 C128 1.489(17) . ?
C96 C97 1.406(16) . ?
C96 C129 1.536(17) . ?
C97 C98 1.427(16) . ?
C97 C157 1.487(16) . ?
C98 C99 1.380(18) . ?
C98 C158 1.533(18) . ?
C99 C186 1.523(18) . ?
C100 H10A 0.9900 . ?
C100 H10B 0.9900 . ?
C101 C102 1.515(14) . ?
C101 H10C 0.9900 . ?
C101 H10D 0.9900 . ?
C103 C104 1.353(17) . ?
C103 H103 0.9500 . ?
C104 C105 1.439(16) . ?
C104 H104 0.9500 . ?
C105 H105 0.9500 . ?
C106 C107 1.373(16) . ?
C106 H106 0.9500 . ?
C107 C108 1.456(16) . ?
C107 H107 0.9500 . ?
C108 H108 0.9500 . ?
C109 C110 1.341(16) . ?
C109 H109 0.9500 . ?
C110 C111 1.409(16) . ?
C110 H110 0.9500 . ?
C111 H111 0.9500 . ?
C112 C113 1.361(15) . ?
C112 C115 1.500(15) . ?
C113 C114 1.420(16) . ?
C113 H113 0.9500 . ?
C114 C116 1.520(15) . ?
C115 H11A 0.9800 . ?
C115 H11B 0.9800 . ?
C115 H11C 0.9800 . ?
C116 H11D 0.9800 . ?
C116 H11E 0.9800 . ?
C116 H11F 0.9800 . ?
C117 C118 1.391(15) . ?
C117 C120 1.528(14) . ?
C118 C119 1.394(15) . ?
C118 H118 0.9500 . ?
C119 C121 1.508(15) . ?
C120 H12A 0.9800 . ?
C120 H12B 0.9800 . ?
C120 H12C 0.9800 . ?
C121 H12D 0.9800 . ?
C121 H12E 0.9800 . ?
C121 H12F 0.9800 . ?
C122 C123 1.440(14) . ?
C122 C125 1.531(16) . ?
C123 C124 1.314(15) . ?
C123 H123 0.9500 . ?
C124 C126 1.518(14) . ?
C125 H12G 0.9800 . ?
C125 H12H 0.9800 . ?
C125 H12I 0.9800 . ?
C126 H12J 0.9800 . ?
C126 H12K 0.9800 . ?
C126 H12L 0.9800 . ?
C127 H127 1.0000 . ?
C128 H12M 0.9800 . ?
C128 H12N 0.9800 . ?
C128 H12O 0.9800 . ?
C129 H12P 0.9900 . ?
C129 H12Q 0.9900 . ?
C130 C131 1.554(14) . ?
C130 H13A 0.9900 . ?
C130 H13B 0.9900 . ?
C132 C133 1.409(18) . ?
C132 H132 0.9500 . ?
C133 C134 1.392(16) . ?
C133 H133 0.9500 . ?
C134 H134 0.9500 . ?
C135 C136 1.351(15) . ?
C135 H135 0.9500 . ?
C136 C137 1.460(15) . ?
C136 H136 0.9500 . ?
C137 H137 0.9500 . ?
C138 C139 1.418(14) . ?
C138 H138 0.9500 . ?
C139 C140 1.403(15) . ?
C139 H139 0.9500 . ?
C140 H140 0.9500 . ?
C141 C142 1.411(17) . ?
C141 C144 1.506(16) . ?
C142 C143 1.383(16) . ?
C142 H142 0.9500 . ?
C143 C145 1.481(15) . ?
C144 H14A 0.9800 . ?
C144 H14B 0.9800 . ?
C144 H14C 0.9800 . ?
C145 H14D 0.9800 . ?
C145 H14E 0.9800 . ?
C145 H14F 0.9800 . ?
C146 C147 1.394(17) . ?
C146 C149 1.533(15) . ?
C147 C148 1.347(17) . ?
C147 H147 0.9500 . ?
C148 C150 1.499(15) . ?
C149 H14G 0.9800 . ?
C149 H14H 0.9800 . ?
C149 H14I 0.9800 . ?
C150 H15A 0.9800 . ?
C150 H15B 0.9800 . ?
C150 H15C 0.9800 . ?
C151 C152 1.433(15) . ?
C151 C154 1.501(14) . ?
C152 C153 1.369(14) . ?
C152 H152 0.9500 . ?
C153 C155 1.485(14) . ?
C154 H15D 0.9800 . ?
C154 H15E 0.9800 . ?
C154 H15F 0.9800 . ?
C155 H15G 0.9800 . ?
C155 H15H 0.9800 . ?
C155 H15I 0.9800 . ?
C156 H156 1.0000 . ?
C157 H15J 0.9800 . ?
C157 H15K 0.9800 . ?
C157 H15L 0.9800 . ?
C158 H15M 0.9900 . ?
C158 H15N 0.9900 . ?
C159 C160 1.527(16) . ?
C159 H15O 0.9900 . ?
C159 H15P 0.9900 . ?
C161 C162 1.433(18) . ?
C161 H161 0.9500 . ?
C162 C163 1.375(18) . ?
C162 H162 0.9500 . ?
C163 H163 0.9500 . ?
C164 C165 1.38(2) . ?
C164 H164 0.9500 . ?
C165 C166 1.43(2) . ?
C165 H165 0.9500 . ?
C166 H166 0.9500 . ?
C167 C168 1.340(17) . ?
C167 H167 0.9500 . ?
C168 C169 1.401(17) . ?
C168 H168 0.9500 . ?
C169 H169 0.9500 . ?
C170 C171 1.369(19) . ?
C170 C173 1.539(19) . ?
C171 C172 1.315(19) . ?
C171 H171 0.9500 . ?
C172 C174 1.585(19) . ?
C173 H17A 0.9800 . ?
C173 H17B 0.9800 . ?
C173 H17C 0.9800 . ?
C174 H17D 0.9800 . ?
C174 H17E 0.9800 . ?
C174 H17F 0.9800 . ?
C175 C176 1.391(17) . ?
C175 C178 1.514(16) . ?
C176 C177 1.327(19) . ?
C176 H176 0.9500 . ?
C177 C179 1.548(18) . ?
C178 H17G 0.9800 . ?
C178 H17H 0.9800 . ?
C178 H17I 0.9800 . ?
C179 H17J 0.9800 . ?
C179 H17K 0.9800 . ?
C179 H17L 0.9800 . ?
C180 C181 1.418(16) . ?
C180 C183 1.530(17) . ?
C181 C182 1.314(16) . ?
C181 H181 0.9500 . ?
C182 C184 1.519(18) . ?
C183 H18A 0.9800 . ?
C183 H18B 0.9800 . ?
C183 H18C 0.9800 . ?
C183 H18D 0.9800 . ?
C183 H18E 0.9800 . ?
C183 H18F 0.9800 . ?
C184 H18G 0.9800 . ?
C184 H18H 0.9800 . ?
C184 H18I 0.9800 . ?
C185 H185 1.0000 . ?
C186 H18J 0.9800 . ?
C186 H18K 0.9800 . ?
C186 H18L 0.9800 . ?

loop_
_geom_torsion_atom_site_label_1
_geom_torsion_atom_site_label_2
_geom_torsion_atom_site_label_3
_geom_torsion_atom_site_label_4
_geom_torsion
_geom_torsion_site_symmetry_1
_geom_torsion_site_symmetry_2
_geom_torsion_site_symmetry_3
_geom_torsion_site_symmetry_4
_geom_torsion_publ_flag
Fe1 N7 N8 C34 2.1(15) . . . . ?
Fe1 N9 N10 C34 1.5(13) . . . . ?
Fe1 N11 N12 C34 1.9(11) . . . . ?
Fe1 N2 N1 C9 6.1(13) . . . . ?
Fe1 N4 N3 C9 6.2(12) . . . . ?
Fe1 N6 N5 C9 1.2(14) . . . . ?

loop_
_platon_squeeze_void_nr
_platon_squeeze_void_average_x
_platon_squeeze_void_average_y
_platon_squeeze_void_average_z
_platon_squeeze_void_volume
_platon_squeeze_void_count_electrons
_platon_squeeze_void_content
1 -0.011 0.011 0.005 2125 772 ' '
2 0.242 0.192 0.742 7 0 ' '
3 0.758 0.808 0.258 7 0 ' '
